data_7205521
loop_
_publ_author_name
'Gruber, Tobias'
'Fischer, Conrad'
'Seichter, Wilhelm'
'Bombicz, Petra'
'Weber, Edwin'

_publ_section_title
;
 Upper rim site lipophilic calix[4]arenes as receptors for natural
 terpenes and functionally related solvent molecules: combined crystal
 structure and QMB sensor study
;
_journal_issue 5
_journal_name_full CrystEngComm
_journal_page_first 1422
_journal_paper_doi 10.1039/c0ce00696c
_journal_volume 13
_journal_year 2011
_chemical_formula_moiety 'C60 H80 O8, C10 H14 O'
_chemical_formula_sum 'C70 H94 O9'
_chemical_formula_weight 1079.45
_chemical_name_systematic
;
?
;
_space_group_IT_number 4
_symmetry_cell_setting monoclinic
_symmetry_space_group_name_Hall 'P 2yb'
_symmetry_space_group_name_H-M 'P 1 21 1'
_atom_sites_solution_hydrogens geom
_atom_sites_solution_primary direct
_atom_sites_solution_secondary difmap
_audit_creation_method SHELXL-97
_cell_angle_alpha 90.00
_cell_angle_beta 92.020(1)
_cell_angle_gamma 90.00
_cell_formula_units_Z 4
_cell_length_a 15.6292(3)
_cell_length_b 23.7075(5)
_cell_length_c 16.6136(4)
_cell_measurement_reflns_used 9196
_cell_measurement_temperature 103(2)
_cell_measurement_theta_max 31.48
_cell_measurement_theta_min 2.45
_cell_volume 6152.0(2)
_computing_cell_refinement 'SAINT-NT (Sheldrick, 2006)'
_computing_data_collection 'Kappa APEX 2 (Bruker-AXS)'
_computing_data_reduction SAINT
_computing_molecular_graphics 'ORTEP-3 (Farrugia)'
_computing_publication_material SHELXTL
_computing_structure_refinement 'SHELXL-97 (Sheldrick, 1997)'
_computing_structure_solution 'SHELXS-97 (Sheldrick, 1990)'
_diffrn_ambient_temperature 103(2)
_diffrn_measured_fraction_theta_full 1.000
_diffrn_measured_fraction_theta_max 1.000
_diffrn_measurement_device_type 'CCD area detector'
_diffrn_measurement_method 'phi and omega scans'
_diffrn_radiation_monochromator graphite
_diffrn_radiation_source 'fine-focus sealed tube'
_diffrn_radiation_type MoK\a
_diffrn_radiation_wavelength 0.71073
_diffrn_reflns_av_R_equivalents 0.0423
_diffrn_reflns_av_sigmaI/netI 0.0391
_diffrn_reflns_limit_h_max 19
_diffrn_reflns_limit_h_min -19
_diffrn_reflns_limit_k_max 29
_diffrn_reflns_limit_k_min -29
_diffrn_reflns_limit_l_max 20
_diffrn_reflns_limit_l_min -20
_diffrn_reflns_number 108464
_diffrn_reflns_theta_full 26.30
_diffrn_reflns_theta_max 26.30
_diffrn_reflns_theta_min 1.23
_diffrn_standards_decay_% <1%
_exptl_absorpt_coefficient_mu 0.075
_exptl_absorpt_correction_T_max 0.9778
_exptl_absorpt_correction_T_min 0.9277
_exptl_absorpt_correction_type multi-scan
_exptl_absorpt_process_details 'SADABS (Sheldrick, 2004)'
_exptl_crystal_colour colourless
_exptl_crystal_density_diffrn 1.165
_exptl_crystal_density_method 'not measured'
_exptl_crystal_description block
_exptl_crystal_F_000 2344
_exptl_crystal_size_max 0.58
_exptl_crystal_size_mid 0.33
_exptl_crystal_size_min 0.30
_refine_diff_density_max 0.545
_refine_diff_density_min -0.573
_refine_diff_density_rms 0.114
_refine_ls_abs_structure_details 'Flack H D (1983), Acta Cryst. A39, 876-881'
_refine_ls_extinction_method none
_refine_ls_goodness_of_fit_ref 1.043
_refine_ls_hydrogen_treatment constr
_refine_ls_matrix_type fullcycle
_refine_ls_number_parameters 1479
_refine_ls_number_reflns 24972
_refine_ls_number_restraints 22
_refine_ls_restrained_S_all 1.047
_refine_ls_R_factor_all 0.1199
_refine_ls_R_factor_gt 0.0862
_refine_ls_shift/su_max 0.004
_refine_ls_shift/su_mean 0.001
_refine_ls_structure_factor_coef Fsqd
_refine_ls_weighting_details 'calc w=1/[\s^2^(Fo^2^)+(0.1557P)^2^+10.4304P] where P=(Fo^2^+2Fc^2^)/3'
_refine_ls_weighting_scheme calc
_refine_ls_wR_factor_gt 0.2346
_refine_ls_wR_factor_ref 0.2824
_reflns_number_gt 18102
_reflns_number_total 24972
_reflns_threshold_expression >2sigma(I)
_cod_data_source_file C0CE00696C.TXT
_cod_data_source_block togr90anew
_cod_depositor_comments
;
The following automatic conversions were performed:
'_exptl_absorpt_correction_type' value 'multi scan' changed to
'multi-scan' according to
'/home/saulius/struct/CIF-dictionaries/cif_core.dic' dictionary named
'cif_core.dic' version 2.4.1 from 2010-06-29.

Automatic conversion script
Id: cif_fix_enum 1555 2011-01-17 13:19:09Z saulius 
;
_cod_original_sg_symbol_H-M 'P 21'
_cod_database_code 7205521

loop_
_symmetry_equiv_pos_as_xyz
'x, y, z'
'-x, y+1/2, -z'

loop_
_atom_site_label
_atom_site_type_symbol
_atom_site_fract_x
_atom_site_fract_y
_atom_site_fract_z
_atom_site_U_iso_or_equiv
_atom_site_adp_type
_atom_site_occupancy
_atom_site_symmetry_multiplicity
_atom_site_calc_flag
_atom_site_refinement_flags
_atom_site_disorder_assembly
_atom_site_disorder_group
O1 O 0.4955(2) 1.07063(15) -0.0569(2) 0.0235(8) Uani 1 1 d . . .
H1 H 0.4466 1.0700 -0.0375 0.035 Uiso 1 1 calc R . .
O2 O 0.5833(2) 1.07521(15) 0.0852(2) 0.0238(8) Uani 1 1 d . . .
H2 H 0.5681 1.0798 0.0367 0.036 Uiso 1 1 calc R . .
O3 O 0.4300(2) 1.06986(15) 0.1537(2) 0.0214(8) Uani 1 1 d . . .
H3 H 0.4776 1.0684 0.1318 0.032 Uiso 1 1 calc R . .
O4 O 0.3410(2) 1.07414(15) 0.0126(2) 0.0220(8) Uani 1 1 d . . .
H4 H 0.3703 1.0750 0.0567 0.033 Uiso 1 1 calc R . .
O5 O 0.6220(3) 0.86928(19) -0.2714(2) 0.0356(10) Uani 1 1 d . . .
O6 O 0.7616(2) 0.84684(17) 0.1966(2) 0.0284(9) Uani 1 1 d . . .
O7 O 0.3073(2) 0.86981(17) 0.3729(2) 0.0286(9) Uani 1 1 d . . .
O8 O 0.1618(2) 0.84662(18) -0.1002(2) 0.0297(9) Uani 1 1 d . . .
C1 C 0.5050(3) 1.0253(2) -0.1051(3) 0.0180(10) Uani 1 1 d . . .
C2 C 0.4363(3) 1.0017(2) -0.1499(3) 0.0191(11) Uani 1 1 d . . .
C3 C 0.4512(3) 0.9585(2) -0.2020(3) 0.0230(11) Uani 1 1 d . . .
H3B H 0.4052 0.9435 -0.2342 0.028 Uiso 1 1 calc R . .
C4 C 0.5347(3) 0.9357(3) -0.2088(3) 0.0253(12) Uani 1 1 d . . .
C5 C 0.6020(3) 0.9581(2) -0.1624(3) 0.0206(11) Uani 1 1 d . . .
H5 H 0.6579 0.9428 -0.1666 0.025 Uiso 1 1 calc R . .
C6 C 0.5888(3) 1.0022(2) -0.1102(3) 0.0184(11) Uani 1 1 d . . .
C7 C 0.6623(3) 1.0259(2) -0.0564(3) 0.0205(8) Uani 1 1 d . . .
H7A H 0.7174 1.0187 -0.0822 0.025 Uiso 1 1 calc R . .
H7B H 0.6554 1.0672 -0.0512 0.025 Uiso 1 1 calc R . .
C8 C 0.6251(3) 1.0252(2) 0.0939(3) 0.0175(8) Uani 1 1 d . . .
C9 C 0.6647(3) 0.9993(2) 0.0271(3) 0.0186(8) Uani 1 1 d . . .
C10 C 0.7065(3) 0.9494(2) 0.0404(3) 0.0201(8) Uani 1 1 d . . .
H10 H 0.7344 0.9324 -0.0034 0.024 Uiso 1 1 calc R . .
C11 C 0.7106(3) 0.9218(2) 0.1159(3) 0.0180(8) Uani 1 1 d . . .
C12 C 0.6701(3) 0.9491(2) 0.1805(3) 0.0196(8) Uani 1 1 d . . .
H12 H 0.6726 0.9323 0.2324 0.024 Uiso 1 1 calc R . .
C13 C 0.6274(3) 0.9991(2) 0.1695(3) 0.0170(8) Uani 1 1 d . . .
C14 C 0.5813(3) 1.0267(2) 0.2407(3) 0.0186(8) Uani 1 1 d . . .
H14A H 0.6150 1.0200 0.2913 0.022 Uiso 1 1 calc R . .
H14B H 0.5777 1.0680 0.2320 0.022 Uiso 1 1 calc R . .
C15 C 0.4219(3) 1.0248(2) 0.2035(3) 0.0167(10) Uani 1 1 d . . .
C16 C 0.4914(3) 1.0028(2) 0.2485(3) 0.0168(10) Uani 1 1 d . . .
C17 C 0.4771(3) 0.9592(2) 0.3011(3) 0.0173(10) Uani 1 1 d . . .
H17 H 0.5236 0.9450 0.3335 0.021 Uiso 1 1 calc R . .
C18 C 0.3964(3) 0.9355(2) 0.3082(3) 0.0187(10) Uani 1 1 d . . .
C19 C 0.3271(3) 0.9574(2) 0.2611(3) 0.0181(10) Uani 1 1 d . . .
H19 H 0.2716 0.9418 0.2661 0.022 Uiso 1 1 calc R . .
C20 C 0.3386(3) 1.0008(2) 0.2084(3) 0.0161(10) Uani 1 1 d . . .
C21 C 0.2653(3) 1.0231(2) 0.1539(3) 0.0194(10) Uani 1 1 d . . .
H21A H 0.2101 1.0152 0.1792 0.023 Uiso 1 1 calc R . .
H21B H 0.2709 1.0645 0.1483 0.023 Uiso 1 1 calc R . .
C22 C 0.3018(3) 1.0222(2) 0.0041(3) 0.0166(10) Uani 1 1 d . . .
C23 C 0.2646(3) 0.9962(2) 0.0709(3) 0.0173(10) Uani 1 1 d . . .
C24 C 0.2258(3) 0.9438(2) 0.0586(3) 0.0210(11) Uani 1 1 d . . .
H24 H 0.2011 0.9253 0.1028 0.025 Uiso 1 1 calc R . .
C25 C 0.2221(3) 0.9177(2) -0.0168(3) 0.0204(11) Uani 1 1 d . . .
C26 C 0.2595(3) 0.9454(2) -0.0820(3) 0.0204(11) Uani 1 1 d . . .
H26 H 0.2571 0.9284 -0.1338 0.024 Uiso 1 1 calc R . .
C27 C 0.2995(3) 0.9969(2) -0.0713(3) 0.0185(10) Uani 1 1 d . . .
C28 C 0.3450(3) 1.0239(2) -0.1426(3) 0.0186(10) Uani 1 1 d . . .
H28A H 0.3118 1.0158 -0.1931 0.022 Uiso 1 1 calc R . .
H28B H 0.3467 1.0653 -0.1352 0.022 Uiso 1 1 calc R . .
C29 C 0.5523(3) 0.8901(3) -0.2669(3) 0.0376(12) Uani 1 1 d D . .
C30 C 0.4861(5) 0.8788(3) -0.3343(3) 0.0538(15) Uani 1 1 d D . .
H30A H 0.4391 0.9067 -0.3340 0.065 Uiso 1 1 calc R . .
H30B H 0.5125 0.8794 -0.3876 0.065 Uiso 1 1 calc R . .
C31 C 0.4558(5) 0.8229(4) -0.3149(6) 0.105(4) Uani 1 1 d D . .
H31A H 0.5068 0.7981 -0.3112 0.125 Uiso 1 1 calc R . .
H31B H 0.4209 0.8098 -0.3622 0.125 Uiso 1 1 calc R . .
C32 C 0.4049(5) 0.8108(3) -0.2423(4) 0.0596(17) Uani 1 1 d D B .
H32A H 0.3579 0.8386 -0.2403 0.071 Uiso 1 1 calc R . .
H32B H 0.4423 0.8164 -0.1937 0.071 Uiso 1 1 calc R . .
C33 C 0.3667(5) 0.7523(4) -0.2389(6) 0.096(4) Uani 1 1 d D . .
H33A H 0.4133 0.7244 -0.2436 0.116 Uiso 1 1 calc R A 1
H33B H 0.3269 0.7474 -0.2861 0.116 Uiso 1 1 calc R A 1
C34 C 0.3169(5) 0.7389(4) -0.1605(6) 0.081(3) Uani 0.416(16) 1 d PD B 1
H34A H 0.3287 0.7747 -0.1315 0.097 Uiso 0.416(16) 1 calc PR B 1
H34B H 0.2580 0.7439 -0.1832 0.097 Uiso 0.416(16) 1 calc PR B 1
C35 C 0.2949(8) 0.7016(5) -0.0859(8) 0.074(7) Uani 0.416(16) 1 d PD B 1
H35A H 0.3485 0.6831 -0.0663 0.088 Uiso 0.416(16) 1 calc PR B 1
H35B H 0.2767 0.7272 -0.0427 0.088 Uiso 0.416(16) 1 calc PR B 1
C36 C 0.2282(5) 0.6568(4) -0.0960(6) 0.093(3) Uani 0.416(16) 1 d PD B 1
H36A H 0.1742 0.6739 -0.1153 0.139 Uiso 0.416(16) 1 calc PR B 1
H36B H 0.2200 0.6382 -0.0442 0.139 Uiso 0.416(16) 1 calc PR B 1
H36C H 0.2468 0.6289 -0.1353 0.139 Uiso 0.416(16) 1 calc PR B 1
C34B C 0.3169(5) 0.7389(4) -0.1605(6) 0.081(3) Uani 0.584(16) 1 d P B 2
H34C H 0.3567 0.7417 -0.1130 0.097 Uiso 0.584(16) 1 calc PR B 2
H34D H 0.2709 0.7671 -0.1543 0.097 Uiso 0.584(16) 1 calc PR B 2
C35B C 0.2786(6) 0.6809(4) -0.1641(6) 0.045(3) Uani 0.584(16) 1 d PD B 2
H35C H 0.3261 0.6543 -0.1733 0.054 Uiso 0.584(16) 1 calc PR B 2
H35D H 0.2405 0.6796 -0.2130 0.054 Uiso 0.584(16) 1 calc PR B 2
C36B C 0.2282(5) 0.6568(4) -0.0960(6) 0.093(3) Uani 0.584(16) 1 d P B 2
H36D H 0.2569 0.6664 -0.0444 0.139 Uiso 0.584(16) 1 calc PR B 2
H36E H 0.2249 0.6157 -0.1015 0.139 Uiso 0.584(16) 1 calc PR B 2
H36F H 0.1703 0.6727 -0.0981 0.139 Uiso 0.584(16) 1 calc PR B 2
C37 C 0.7555(3) 0.8677(2) 0.1303(3) 0.0222(8) Uani 1 1 d . . .
C38 C 0.7964(3) 0.8399(2) 0.0577(3) 0.0273(9) Uani 1 1 d . . .
H38A H 0.8424 0.8648 0.0388 0.033 Uiso 1 1 calc R . .
H38B H 0.7526 0.8366 0.0135 0.033 Uiso 1 1 calc R . .
C39 C 0.8345(4) 0.7809(3) 0.0752(4) 0.0344(11) Uani 1 1 d . . .
H39A H 0.8741 0.7711 0.0321 0.041 Uiso 1 1 calc R . .
H39B H 0.8685 0.7824 0.1266 0.041 Uiso 1 1 calc R . .
C40 C 0.7677(4) 0.7345(3) 0.0807(4) 0.0395(12) Uani 1 1 d . . .
H40A H 0.7323 0.7339 0.0301 0.047 Uiso 1 1 calc R . .
H40B H 0.7295 0.7434 0.1253 0.047 Uiso 1 1 calc R . .
C41 C 0.8064(4) 0.6758(3) 0.0950(4) 0.0374(11) Uani 1 1 d . . .
H41A H 0.7616 0.6472 0.0832 0.045 Uiso 1 1 calc R . .
H41B H 0.8524 0.6700 0.0563 0.045 Uiso 1 1 calc R . .
C42 C 0.8436(4) 0.6656(3) 0.1800(4) 0.0435(12) Uani 1 1 d . . .
H42A H 0.7989 0.6736 0.2192 0.052 Uiso 1 1 calc R . .
H42B H 0.8914 0.6923 0.1906 0.052 Uiso 1 1 calc R . .
C43 C 0.8766(4) 0.6045(3) 0.1932(4) 0.0453(13) Uani 1 1 d . . .
H43A H 0.8290 0.5776 0.1836 0.054 Uiso 1 1 calc R . .
H43B H 0.9215 0.5961 0.1543 0.054 Uiso 1 1 calc R . .
C44 C 0.9127(5) 0.5974(4) 0.2774(5) 0.0598(17) Uani 1 1 d . . .
H44A H 0.9591 0.6246 0.2873 0.090 Uiso 1 1 calc R . .
H44B H 0.9351 0.5590 0.2842 0.090 Uiso 1 1 calc R . .
H44C H 0.8676 0.6039 0.3158 0.090 Uiso 1 1 calc R . .
C45 C 0.3795(3) 0.8870(2) 0.3631(3) 0.0212(8) Uani 1 1 d . . .
C46 C 0.4567(3) 0.8594(2) 0.4057(3) 0.0274(9) Uani 1 1 d . . .
H46A H 0.4798 0.8851 0.4481 0.033 Uiso 1 1 calc R . .
H46B H 0.5020 0.8534 0.3664 0.033 Uiso 1 1 calc R . .
C47 C 0.4335(3) 0.8020(2) 0.4444(4) 0.0289(10) Uani 1 1 d . . .
H47A H 0.3909 0.8083 0.4862 0.035 Uiso 1 1 calc R . .
H47B H 0.4073 0.7770 0.4027 0.035 Uiso 1 1 calc R . .
C48 C 0.5127(3) 0.7731(2) 0.4826(3) 0.0274(9) Uani 1 1 d . . .
H48A H 0.5567 0.7691 0.4416 0.033 Uiso 1 1 calc R . .
H48B H 0.5368 0.7972 0.5265 0.033 Uiso 1 1 calc R . .
C49 C 0.4923(4) 0.7160(3) 0.5159(4) 0.0358(11) Uani 1 1 d . . .
H49A H 0.4746 0.6906 0.4709 0.043 Uiso 1 1 calc R . .
H49B H 0.4435 0.7194 0.5520 0.043 Uiso 1 1 calc R . .
C50 C 0.5693(4) 0.6892(3) 0.5633(4) 0.0379(11) Uani 1 1 d . . .
H50A H 0.6212 0.6907 0.5296 0.045 Uiso 1 1 calc R . .
H50B H 0.5819 0.7120 0.6122 0.045 Uiso 1 1 calc R . .
C51 C 0.5538(4) 0.6279(3) 0.5884(4) 0.0393(12) Uani 1 1 d . . .
H51A H 0.5361 0.6055 0.5403 0.047 Uiso 1 1 calc R . .
H51B H 0.5067 0.6266 0.6266 0.047 Uiso 1 1 calc R . .
C52 C 0.6348(4) 0.6017(3) 0.6281(4) 0.0495(14) Uani 1 1 d . . .
H52A H 0.6830 0.6064 0.5926 0.074 Uiso 1 1 calc R . .
H52B H 0.6251 0.5614 0.6375 0.074 Uiso 1 1 calc R . .
H52C H 0.6478 0.6205 0.6796 0.074 Uiso 1 1 calc R . .
C53 C 0.1788(3) 0.8624(2) -0.0324(3) 0.0253(9) Uani 1 1 d . . .
C54 C 0.1618(5) 0.8245(3) 0.0381(4) 0.0482(14) Uani 1 1 d . . .
H54A H 0.1523 0.8483 0.0859 0.058 Uiso 1 1 calc R . .
H54B H 0.2136 0.8014 0.0499 0.058 Uiso 1 1 calc R . .
C55 C 0.0845(4) 0.7847(3) 0.0254(4) 0.0374(11) Uani 1 1 d . . .
H55A H 0.0325 0.8077 0.0141 0.045 Uiso 1 1 calc R . .
H55B H 0.0937 0.7609 -0.0225 0.045 Uiso 1 1 calc R . .
C56 C 0.0692(4) 0.7468(3) 0.0968(4) 0.0451(13) Uani 1 1 d . . .
H56A H 0.0114 0.7298 0.0907 0.054 Uiso 1 1 calc R . .
H56B H 0.0709 0.7698 0.1466 0.054 Uiso 1 1 calc R . .
C57 C 0.1358(4) 0.6997(3) 0.1050(4) 0.0403(12) Uani 1 1 d . . .
H57A H 0.1369 0.6787 0.0536 0.048 Uiso 1 1 calc R . .
H57B H 0.1930 0.7169 0.1146 0.048 Uiso 1 1 calc R . .
C58 C 0.1195(4) 0.6581(3) 0.1729(4) 0.0463(13) Uani 1 1 d . . .
H58A H 0.0598 0.6443 0.1677 0.056 Uiso 1 1 calc R . .
H58B H 0.1266 0.6777 0.2254 0.056 Uiso 1 1 calc R . .
C59 C 0.1808(4) 0.6079(3) 0.1713(4) 0.0453(13) Uani 1 1 d . . .
H59A H 0.2402 0.6216 0.1801 0.054 Uiso 1 1 calc R . .
H59B H 0.1765 0.5900 0.1174 0.054 Uiso 1 1 calc R . .
C60 C 0.1612(5) 0.5636(3) 0.2359(4) 0.0500(14) Uani 1 1 d . . .
H60A H 0.1775 0.5784 0.2893 0.075 Uiso 1 1 calc R . .
H60B H 0.1939 0.5291 0.2259 0.075 Uiso 1 1 calc R . .
H60C H 0.0999 0.5549 0.2335 0.075 Uiso 1 1 calc R . .
O1A O 0.0053(2) 0.20826(15) 0.5557(2) 0.0249(8) Uani 1 1 d . . .
H1A H 0.0572 0.2054 0.5449 0.037 Uiso 1 1 calc R . .
O2A O -0.0835(2) 0.20502(14) 0.4139(2) 0.0226(8) Uani 1 1 d . . .
H2A H -0.0494 0.2059 0.4541 0.034 Uiso 1 1 calc R . .
O3A O 0.0694(2) 0.20990(15) 0.3449(2) 0.0233(8) Uani 1 1 d . . .
H3A H 0.0170 0.2033 0.3495 0.035 Uiso 1 1 calc R . .
O4A O 0.1599(2) 0.20500(15) 0.4862(2) 0.0220(8) Uani 1 1 d . . .
H4A H 0.1248 0.2058 0.4467 0.033 Uiso 1 1 calc R . .
O5A O -0.1214(2) 0.41214(18) 0.7680(2) 0.0311(9) Uani 1 1 d . . .
O6A O -0.2633(2) 0.43298(17) 0.3032(2) 0.0278(9) Uani 1 1 d . . .
O7A O 0.1928(2) 0.41319(18) 0.1316(2) 0.0322(10) Uani 1 1 d . . .
O8A O 0.3379(2) 0.43262(19) 0.6002(2) 0.0313(9) Uani 1 1 d . . .
C1A C -0.0057(3) 0.2542(2) 0.6047(3) 0.0174(10) Uani 1 1 d . . .
C2A C -0.0880(3) 0.2764(2) 0.6085(3) 0.0178(10) Uani 1 1 d . . .
C3A C -0.1007(3) 0.3206(2) 0.6610(3) 0.0218(12) Uani 1 1 d . . .
H3C H -0.1564 0.3362 0.6648 0.026 Uiso 1 1 calc R . .
C4A C -0.0322(3) 0.3431(3) 0.7094(3) 0.0253(12) Uani 1 1 d . . .
C5A C 0.0485(3) 0.3210(2) 0.7014(3) 0.0218(11) Uani 1 1 d . . .
H5A H 0.0949 0.3367 0.7323 0.026 Uiso 1 1 calc R . .
C6A C 0.0644(3) 0.2763(2) 0.6494(3) 0.0174(10) Uani 1 1 d . . .
C7A C 0.1555(3) 0.2544(2) 0.6414(3) 0.0198(10) Uani 1 1 d . . .
H7A1 H 0.1889 0.2620 0.6919 0.024 Uiso 1 1 calc R . .
H7A2 H 0.1539 0.2131 0.6331 0.024 Uiso 1 1 calc R . .
C8A C -0.1250(3) 0.2563(2) 0.4065(3) 0.015 Uani 1 1 d . . .
C9A C -0.1275(3) 0.2806(2) 0.3290(3) 0.015 Uani 1 1 d . . .
C10A C -0.1718(3) 0.3322(2) 0.3198(3) 0.0155(7) Uani 1 1 d . . .
H10A H -0.1744 0.3503 0.2688 0.019 Uiso 1 1 calc R . .
C11A C -0.2115(3) 0.3565(2) 0.3844(3) 0.0174(7) Uani 1 1 d . . .
C12A C -0.2085(3) 0.3320(2) 0.4590(3) 0.0155(7) Uani 1 1 d . . .
H12A H -0.2356 0.3497 0.5026 0.019 Uiso 1 1 calc R . .
C13A C -0.1647(3) 0.2796(2) 0.4709(3) 0.0150(7) Uani 1 1 d . . .
C14A C -0.1610(3) 0.2545(2) 0.5558(3) 0.0176(7) Uani 1 1 d . . .
H14C H -0.2155 0.2628 0.5819 0.021 Uiso 1 1 calc R . .
H14D H -0.1558 0.2130 0.5515 0.021 Uiso 1 1 calc R . .
C15A C 0.0793(3) 0.2567(2) 0.2967(3) 0.0138(9) Uani 1 1 d . . .
C16A C 0.1603(3) 0.2790(2) 0.2920(3) 0.0157(10) Uani 1 1 d . . .
C17A C 0.1726(3) 0.3250(2) 0.2404(3) 0.0145(10) Uani 1 1 d . . .
H17A H 0.2278 0.3413 0.2371 0.017 Uiso 1 1 calc R . .
C18A C 0.1046(3) 0.3468(2) 0.1940(3) 0.0153(10) Uani 1 1 d . . .
C19A C 0.0225(3) 0.32418(19) 0.2012(3) 0.0147(10) Uani 1 1 d . . .
H19A H -0.0245 0.3403 0.1715 0.018 Uiso 1 1 calc R . .
C20A C 0.0090(3) 0.2777(2) 0.2520(3) 0.0150(10) Uani 1 1 d . . .
C21A C -0.0822(3) 0.2557(2) 0.2594(3) 0.016 Uani 1 1 d . . .
H21C H -0.1153 0.2644 0.2090 0.019 Uiso 1 1 calc R . .
H21D H -0.0804 0.2142 0.2656 0.019 Uiso 1 1 calc R . .
C22A C 0.1982(3) 0.2571(2) 0.4953(3) 0.0184(10) Uani 1 1 d . . .
C23A C 0.1992(3) 0.2818(2) 0.5720(3) 0.0182(10) Uani 1 1 d . . .
C24A C 0.2405(3) 0.3335(2) 0.5824(3) 0.0203(11) Uani 1 1 d . . .
H24A H 0.2440 0.3502 0.6343 0.024 Uiso 1 1 calc R . .
C25A C 0.2768(3) 0.3610(2) 0.5175(3) 0.0196(11) Uani 1 1 d . . .
C26A C 0.2736(3) 0.3354(2) 0.4417(3) 0.0187(10) Uani 1 1 d . . .
H26A H 0.2977 0.3542 0.3974 0.022 Uiso 1 1 calc R . .
C27A C 0.2360(3) 0.2828(2) 0.4300(3) 0.0169(10) Uani 1 1 d . . .
C28A C 0.2349(3) 0.2579(2) 0.3452(3) 0.0174(10) Uani 1 1 d . . .
H28C H 0.2892 0.2675 0.3196 0.021 Uiso 1 1 calc R . .
H28D H 0.2316 0.2163 0.3490 0.021 Uiso 1 1 calc R . .
C29A C -0.0505(3) 0.3892(3) 0.7671(3) 0.0328(11) Uani 1 1 d D . .
C30A C 0.0169(4) 0.4066(3) 0.8282(4) 0.081(3) Uani 1 1 d D . .
H30C H -0.0068 0.4026 0.8824 0.097 Uiso 1 1 calc R . .
H30D H 0.0656 0.3801 0.8251 0.097 Uiso 1 1 calc R . .
C31A C 0.0494(4) 0.4637(3) 0.8205(3) 0.0505(15) Uani 1 1 d D . .
H31C H 0.0901 0.4721 0.8659 0.061 Uiso 1 1 calc R . .
H31D H 0.0014 0.4909 0.8224 0.061 Uiso 1 1 calc R . .
C32A C 0.0941(4) 0.4700(2) 0.7416(3) 0.0403(11) Uani 1 1 d D . .
H32E H 0.0525 0.4661 0.6956 0.048 Uiso 1 1 calc R . .
H32F H 0.1387 0.4407 0.7369 0.048 Uiso 1 1 calc R . .
C33A C 0.1344(4) 0.5286(3) 0.7420(4) 0.0569(17) Uani 1 1 d D . .
H33C H 0.1754 0.5318 0.7886 0.068 Uiso 1 1 calc R . .
H33D H 0.0891 0.5573 0.7485 0.068 Uiso 1 1 calc R . .
C34A C 0.1821(5) 0.5408(3) 0.6627(5) 0.0590(17) Uani 1 1 d D . .
H34E H 0.2290 0.5131 0.6575 0.071 Uiso 1 1 calc R . .
H34F H 0.1416 0.5357 0.6160 0.071 Uiso 1 1 calc R . .
C35A C 0.2188(5) 0.5997(3) 0.6606(5) 0.0671(19) Uani 1 1 d D . .
H35E H 0.1723 0.6271 0.6694 0.081 Uiso 1 1 calc R . .
H35F H 0.2617 0.6038 0.7055 0.081 Uiso 1 1 calc R . .
C36A C 0.2605(7) 0.6139(5) 0.5832(6) 0.119(4) Uani 1 1 d D . .
H36G H 0.3085 0.5882 0.5752 0.179 Uiso 1 1 calc R . .
H36H H 0.2816 0.6529 0.5856 0.179 Uiso 1 1 calc R . .
H36I H 0.2186 0.6101 0.5383 0.179 Uiso 1 1 calc R . .
C37A C -0.2585(3) 0.4117(2) 0.3708(3) 0.0206(8) Uani 1 1 d . . .
C38A C -0.3020(3) 0.4390(2) 0.4407(3) 0.0278(9) Uani 1 1 d . . .
H38C H -0.3498 0.4144 0.4566 0.033 Uiso 1 1 calc R . .
H38D H -0.2605 0.4410 0.4870 0.033 Uiso 1 1 calc R . .
C39A C -0.3369(5) 0.4973(3) 0.4249(4) 0.0430(13) Uani 1 1 d . . .
H39C H -0.3710 0.4967 0.3735 0.052 Uiso 1 1 calc R . .
H39D H -0.3761 0.5071 0.4682 0.052 Uiso 1 1 calc R . .
C40A C -0.2715(4) 0.5424(3) 0.4201(4) 0.0469(13) Uani 1 1 d . . .
H40C H -0.2324 0.5325 0.3766 0.056 Uiso 1 1 calc R . .
H40D H -0.2371 0.5427 0.4713 0.056 Uiso 1 1 calc R . .
C41A C -0.3056(4) 0.6023(3) 0.4043(4) 0.0466(13) Uani 1 1 d . . .
H41C H -0.3512 0.6104 0.4426 0.056 Uiso 1 1 calc R . .
H41D H -0.2587 0.6296 0.4149 0.056 Uiso 1 1 calc R . .
C42A C -0.3412(4) 0.6110(3) 0.3196(4) 0.0402(11) Uani 1 1 d . . .
H42C H -0.3882 0.5837 0.3089 0.048 Uiso 1 1 calc R . .
H42D H -0.2957 0.6030 0.2812 0.048 Uiso 1 1 calc R . .
C43A C -0.3758(4) 0.6720(3) 0.3042(4) 0.0490(14) Uani 1 1 d . . .
H43C H -0.4205 0.6808 0.3431 0.059 Uiso 1 1 calc R . .
H43D H -0.3287 0.6995 0.3123 0.059 Uiso 1 1 calc R . .
C44A C -0.4123(5) 0.6768(4) 0.2209(5) 0.0593(16) Uani 1 1 d . . .
H44D H -0.3683 0.6672 0.1826 0.089 Uiso 1 1 calc R . .
H44E H -0.4320 0.7155 0.2112 0.089 Uiso 1 1 calc R . .
H44F H -0.4608 0.6508 0.2139 0.089 Uiso 1 1 calc R . .
C45A C 0.1197(3) 0.3960(2) 0.1409(3) 0.0188(8) Uani 1 1 d . . .
C46A C 0.0447(3) 0.4247(2) 0.0987(3) 0.0232(8) Uani 1 1 d . . .
H46C H 0.0009 0.4328 0.1388 0.028 Uiso 1 1 calc R . .
H46D H 0.0189 0.3983 0.0586 0.028 Uiso 1 1 calc R . .
C47A C 0.0660(3) 0.4789(2) 0.0565(3) 0.0249(9) Uani 1 1 d . . .
H47C H 0.1084 0.4709 0.0151 0.030 Uiso 1 1 calc R . .
H47D H 0.0929 0.5053 0.0961 0.030 Uiso 1 1 calc R . .
C48A C -0.0116(3) 0.5074(2) 0.0165(3) 0.0242(9) Uani 1 1 d . . .
H48C H -0.0563 0.5116 0.0568 0.029 Uiso 1 1 calc R . .
H48D H -0.0349 0.4825 -0.0269 0.029 Uiso 1 1 calc R . .
C49A C 0.0066(4) 0.5654(3) -0.0196(4) 0.0347(10) Uani 1 1 d . . .
H49C H 0.0245 0.5914 0.0245 0.042 Uiso 1 1 calc R . .
H49D H 0.0551 0.5619 -0.0561 0.042 Uiso 1 1 calc R . .
C50A C -0.0686(4) 0.5910(3) -0.0658(4) 0.0361(11) Uani 1 1 d . . .
H50C H -0.1192 0.5904 -0.0316 0.043 Uiso 1 1 calc R . .
H50D H -0.0819 0.5677 -0.1141 0.043 Uiso 1 1 calc R . .
C51A C -0.0514(4) 0.6529(3) -0.0926(4) 0.0430(13) Uani 1 1 d . . .
H51C H -0.0310 0.6756 -0.0457 0.052 Uiso 1 1 calc R . .
H51D H -0.0065 0.6535 -0.1332 0.052 Uiso 1 1 calc R . .
C52A C -0.1342(5) 0.6779(3) -0.1284(4) 0.0510(14) Uani 1 1 d . . .
H52D H -0.1514 0.6572 -0.1774 0.076 Uiso 1 1 calc R . .
H52E H -0.1251 0.7177 -0.1416 0.076 Uiso 1 1 calc R . .
H52F H -0.1794 0.6749 -0.0892 0.076 Uiso 1 1 calc R . .
C53A C 0.3183(3) 0.4174(3) 0.5317(3) 0.0272(9) Uani 1 1 d . . .
C54A C 0.3335(5) 0.4578(3) 0.4617(4) 0.0539(16) Uani 1 1 d . . .
H54C H 0.3378 0.4354 0.4116 0.065 Uiso 1 1 calc R . .
H54D H 0.2832 0.4829 0.4548 0.065 Uiso 1 1 calc R . .
C55A C 0.4101(4) 0.4924(3) 0.4719(5) 0.0558(17) Uani 1 1 d . . .
H55C H 0.4604 0.4675 0.4805 0.067 Uiso 1 1 calc R . .
H55D H 0.4050 0.5161 0.5205 0.067 Uiso 1 1 calc R . .
C56A C 0.4253(4) 0.5317(3) 0.3972(5) 0.0555(16) Uani 1 1 d . . .
H56C H 0.4846 0.5464 0.4010 0.067 Uiso 1 1 calc R . .
H56D H 0.4194 0.5090 0.3473 0.067 Uiso 1 1 calc R . .
C57A C 0.3626(5) 0.5816(3) 0.3914(5) 0.0496(14) Uani 1 1 d . . .
H57C H 0.3038 0.5667 0.3846 0.060 Uiso 1 1 calc R . .
H57D H 0.3664 0.6028 0.4427 0.060 Uiso 1 1 calc R . .
C58A C 0.3791(4) 0.6215(3) 0.3233(4) 0.0455(13) Uani 1 1 d . . .
H58C H 0.3683 0.6014 0.2718 0.055 Uiso 1 1 calc R . .
H58D H 0.4402 0.6325 0.3261 0.055 Uiso 1 1 calc R . .
C59A C 0.3250(4) 0.6745(3) 0.3231(5) 0.0498(14) Uani 1 1 d . . .
H59C H 0.2639 0.6637 0.3174 0.060 Uiso 1 1 calc R . .
H59D H 0.3335 0.6937 0.3757 0.060 Uiso 1 1 calc R . .
C60A C 0.3448(6) 0.7155(4) 0.2573(6) 0.078(2) Uani 1 1 d . . .
H60D H 0.3979 0.7356 0.2716 0.117 Uiso 1 1 calc R . .
H60E H 0.2978 0.7426 0.2506 0.117 Uiso 1 1 calc R . .
H60F H 0.3516 0.6949 0.2068 0.117 Uiso 1 1 calc R . .
O1G O 0.5349(3) 0.66508(19) -0.0449(3) 0.0441(12) Uani 1 1 d . . .
C1G C 0.5409(3) 0.7153(3) -0.0406(3) 0.0286(13) Uani 1 1 d . . .
C2G C 0.4962(4) 0.7491(3) 0.0220(3) 0.0350(14) Uani 1 1 d . . .
H2G1 H 0.4932 0.7261 0.0715 0.042 Uiso 1 1 calc R C 1
H2G2 H 0.4367 0.7563 0.0022 0.042 Uiso 1 1 calc R C 1
C4G C 0.5560(5) 0.8374(3) -0.0310(5) 0.065(2) Uani 1 1 d . . .
H4G1 H 0.5031 0.8511 -0.0547 0.078 Uiso 1 1 calc R D 1
H4G2 H 0.5913 0.8694 -0.0175 0.078 Uiso 1 1 d R . .
C5G C 0.5995(5) 0.8020(3) -0.0905(4) 0.061(2) Uani 1 1 d . E .
H5G H 0.6361 0.8208 -0.1262 0.073 Uiso 1 1 calc R . .
C6G C 0.5926(4) 0.7477(3) -0.0986(3) 0.0360(14) Uani 1 1 d . . .
C7G C 0.6322(6) 0.7143(4) -0.1616(5) 0.070(3) Uani 1 1 d . E .
H7G1 H 0.6551 0.7397 -0.2021 0.106 Uiso 1 1 calc R . .
H7G2 H 0.5892 0.6895 -0.1872 0.106 Uiso 1 1 calc R . .
H7G3 H 0.6788 0.6916 -0.1377 0.106 Uiso 1 1 calc R . .
C3G C 0.5380(4) 0.8055(3) 0.0439(4) 0.0547(16) Uani 0.474(14) 1 d PD E 1
H3G H 0.5945 0.7969 0.0714 0.066 Uiso 0.474(14) 1 calc PR E 1
C8G C 0.4918(9) 0.8473(5) 0.0973(8) 0.062(5) Uani 0.474(14) 1 d PD E 1
C9G C 0.4954(12) 0.8326(8) 0.1750(10) 0.094(10) Uani 0.474(14) 1 d PD E 1
H9G1 H 0.4723 0.8570 0.2142 0.113 Uiso 0.474(14) 1 calc PR E 1
H9G2 H 0.5211 0.7979 0.1911 0.113 Uiso 0.474(14) 1 calc PR E 1
C10G C 0.4521(7) 0.9018(5) 0.0663(8) 0.047(5) Uani 0.474(14) 1 d PD E 1
H10B H 0.4502 0.9292 0.1104 0.071 Uiso 0.474(14) 1 calc PR E 1
H10C H 0.3939 0.8944 0.0452 0.071 Uiso 0.474(14) 1 calc PR E 1
H10D H 0.4867 0.9171 0.0233 0.071 Uiso 0.474(14) 1 calc PR E 1
C3I C 0.5380(4) 0.8055(3) 0.0439(4) 0.0547(16) Uani 0.526(14) 1 d P E 2
H3GI H 0.5962 0.7945 0.0655 0.066 Uiso 0.526(14) 1 calc PR E 2
C8I C 0.4928(6) 0.8268(5) 0.1186(6) 0.062(5) Uani 0.526(14) 1 d PD E 2
C9I C 0.5301(6) 0.8339(5) 0.1910(5) 0.039(3) Uani 0.526(14) 1 d PD E 2
H9I1 H 0.4993 0.8509 0.2330 0.047 Uiso 0.526(14) 1 calc PR E 2
H9I2 H 0.5876 0.8220 0.2009 0.047 Uiso 0.526(14) 1 calc PR E 2
C10I C 0.4004(8) 0.8463(9) 0.1044(10) 0.102(9) Uani 0.526(14) 1 d PD E 2
H10E H 0.3665 0.8351 0.1502 0.153 Uiso 0.526(14) 1 calc PR E 2
H10F H 0.3765 0.8289 0.0551 0.153 Uiso 0.526(14) 1 calc PR E 2
H10G H 0.3991 0.8875 0.0987 0.153 Uiso 0.526(14) 1 calc PR E 2
O1H O -0.0272(3) 0.61520(18) 0.5526(2) 0.0410(11) Uani 1 1 d . . .
C1H C -0.0400(3) 0.5641(3) 0.5454(3) 0.0247(12) Uani 1 1 d . . .
C2H C -0.0010(4) 0.5322(3) 0.4789(3) 0.0332(14) Uani 1 1 d . . .
H2H1 H 0.0552 0.5491 0.4676 0.040 Uiso 1 1 calc R . .
H2H2 H -0.0381 0.5361 0.4296 0.040 Uiso 1 1 calc R . .
C3H C 0.0114(3) 0.46954(17) 0.4973(3) 0.0221(8) Uani 1 1 d . . .
H3H H 0.0536 0.4666 0.5438 0.026 Uiso 1 1 calc R . .
C4H C -0.0737(3) 0.4451(2) 0.5248(4) 0.0372(13) Uani 1 1 d . . .
H4H1 H -0.1150 0.4437 0.4782 0.045 Uiso 1 1 calc R . .
H4H2 H -0.0643 0.4060 0.5441 0.045 Uiso 1 1 calc R . .
C5H C -0.1110(4) 0.4792(2) 0.5903(4) 0.0350(13) Uani 1 1 d . . .
H5H H -0.1481 0.4610 0.6262 0.042 Uiso 1 1 calc R . .
C6H C -0.0949(4) 0.5344(2) 0.6014(3) 0.0301(13) Uani 1 1 d . . .
C7H C -0.1324(4) 0.5691(3) 0.6688(4) 0.0442(16) Uani 1 1 d . . .
H7H1 H -0.1758 0.5468 0.6956 0.066 Uiso 1 1 calc R . .
H7H2 H -0.1587 0.6034 0.6462 0.066 Uiso 1 1 calc R . .
H7H3 H -0.0867 0.5794 0.7080 0.066 Uiso 1 1 calc R . .
C8H C 0.0456(3) 0.4348(2) 0.4288(3) 0.0336(10) Uani 1 1 d . . .
C9H C 0.0754(6) 0.4585(3) 0.3642(4) 0.071(2) Uani 1 1 d . . .
H9H1 H 0.0980 0.4358 0.3229 0.085 Uiso 1 1 calc R . .
H9H2 H 0.0745 0.4984 0.3588 0.085 Uiso 1 1 calc R . .
C10H C 0.0450(4) 0.3728(3) 0.4415(4) 0.0432(15) Uani 1 1 d . . .
H10H H -0.0143 0.3595 0.4428 0.065 Uiso 1 1 calc R . .
H10I H 0.0749 0.3638 0.4927 0.065 Uiso 1 1 calc R . .
H10J H 0.0739 0.3542 0.3974 0.065 Uiso 1 1 calc R . .

loop_
_atom_site_aniso_label
_atom_site_aniso_U_11
_atom_site_aniso_U_22
_atom_site_aniso_U_33
_atom_site_aniso_U_23
_atom_site_aniso_U_13
_atom_site_aniso_U_12
O1 0.028(2) 0.0195(19) 0.0228(19) 0.0001(16) 0.0069(16) -0.0009(16)
O2 0.0238(19) 0.020(2) 0.027(2) -0.0016(16) 0.0001(16) 0.0024(15)
O3 0.0271(19) 0.0172(19) 0.0204(19) -0.0009(15) 0.0070(16) 0.0022(15)
O4 0.0223(18) 0.021(2) 0.0231(19) -0.0020(15) 0.0024(15) -0.0038(15)
O5 0.033(2) 0.048(3) 0.026(2) 0.0137(19) 0.0043(17) -0.016(2)
O6 0.033(2) 0.031(2) 0.0212(19) -0.0046(17) -0.0009(16) -0.0092(18)
O7 0.0195(18) 0.037(2) 0.029(2) -0.0158(18) 0.0032(15) 0.0037(17)
O8 0.035(2) 0.033(2) 0.0211(19) 0.0019(17) -0.0001(16) 0.0114(18)
C1 0.018(2) 0.023(3) 0.013(2) -0.007(2) 0.0019(19) -0.006(2)
C2 0.017(2) 0.025(3) 0.016(2) -0.008(2) 0.004(2) -0.005(2)
C3 0.018(2) 0.036(3) 0.014(2) -0.004(2) 0.001(2) -0.004(2)
C4 0.023(3) 0.038(3) 0.016(3) 0.006(2) 0.001(2) -0.010(2)
C5 0.020(2) 0.029(3) 0.013(2) -0.003(2) 0.0048(19) -0.008(2)
C6 0.012(2) 0.026(3) 0.018(3) -0.008(2) 0.0042(19) -0.003(2)
C7 0.0176(18) 0.027(2) 0.018(2) -0.0042(16) 0.0051(15) 0.0007(15)
C8 0.0119(16) 0.0216(19) 0.0188(19) 0.0014(15) 0.0001(14) 0.0041(14)
C9 0.0142(17) 0.023(2) 0.019(2) 0.0053(15) 0.0066(14) 0.0061(14)
C10 0.0105(16) 0.032(2) 0.0181(19) 0.0006(16) -0.0009(14) -0.0005(15)
C11 0.0126(16) 0.023(2) 0.0183(19) -0.0023(15) 0.0029(14) 0.0004(14)
C12 0.0129(17) 0.033(2) 0.0123(18) 0.0011(16) -0.0014(14) 0.0028(15)
C13 0.0116(16) 0.025(2) 0.0145(18) 0.0021(15) -0.0008(14) 0.0054(14)
C14 0.0183(18) 0.0176(18) 0.020(2) 0.0038(15) 0.0000(15) 0.0030(14)
C15 0.017(2) 0.016(2) 0.017(3) 0.003(2) 0.0018(19) 0.0008(19)
C16 0.019(2) 0.013(2) 0.019(3) 0.005(2) 0.003(2) -0.0007(19)
C17 0.012(2) 0.017(2) 0.023(3) 0.005(2) -0.0015(18) -0.0062(19)
C18 0.018(2) 0.019(2) 0.019(3) -0.002(2) 0.006(2) 0.000(2)
C19 0.018(2) 0.022(3) 0.015(2) 0.004(2) 0.0030(19) 0.000(2)
C20 0.012(2) 0.016(2) 0.020(3) 0.004(2) 0.0054(19) -0.0036(19)
C21 0.020(2) 0.024(3) 0.014(2) -0.002(2) 0.004(2) -0.003(2)
C22 0.013(2) 0.024(3) 0.013(2) -0.004(2) 0.0030(18) -0.004(2)
C23 0.016(2) 0.024(3) 0.012(2) -0.005(2) 0.0026(19) -0.004(2)
C24 0.020(2) 0.030(3) 0.013(2) -0.004(2) 0.0043(19) 0.000(2)
C25 0.020(2) 0.022(3) 0.019(3) -0.001(2) 0.004(2) 0.002(2)
C26 0.018(2) 0.029(3) 0.014(2) 0.000(2) 0.0037(19) -0.004(2)
C27 0.019(2) 0.020(3) 0.016(2) -0.006(2) 0.0016(19) -0.005(2)
C28 0.017(2) 0.022(3) 0.017(2) -0.009(2) 0.0030(19) -0.007(2)
C29 0.025(2) 0.063(3) 0.025(2) 0.017(2) 0.0011(18) -0.013(2)
C30 0.074(4) 0.056(4) 0.031(3) -0.012(3) 0.006(3) -0.015(3)
C31 0.064(5) 0.145(9) 0.108(7) -0.072(6) 0.048(5) -0.074(5)
C32 0.062(4) 0.060(4) 0.057(4) 0.010(3) -0.002(3) -0.010(3)
C33 0.032(3) 0.091(6) 0.165(9) 0.086(6) -0.012(4) -0.012(3)
C34 0.034(3) 0.066(5) 0.140(8) -0.017(5) -0.016(4) 0.011(3)
C35 0.032(7) 0.096(14) 0.092(14) 0.059(12) -0.007(8) -0.014(8)
C36 0.047(4) 0.117(7) 0.116(8) -0.052(6) 0.026(4) -0.023(4)
C34B 0.034(3) 0.066(5) 0.140(8) -0.017(5) -0.016(4) 0.011(3)
C35B 0.027(4) 0.047(6) 0.061(7) -0.007(5) -0.008(4) -0.014(4)
C36B 0.047(4) 0.117(7) 0.116(8) -0.052(6) 0.026(4) -0.023(4)
C37 0.0182(18) 0.028(2) 0.020(2) -0.0013(17) -0.0012(15) -0.0026(16)
C38 0.028(2) 0.028(2) 0.025(2) -0.0028(18) 0.0006(17) -0.0071(18)
C39 0.042(3) 0.030(2) 0.031(3) -0.0043(19) -0.001(2) -0.007(2)
C40 0.043(3) 0.034(3) 0.041(3) 0.004(2) -0.012(2) 0.000(2)
C41 0.046(3) 0.029(2) 0.036(3) 0.006(2) -0.002(2) 0.001(2)
C42 0.047(3) 0.044(3) 0.040(3) 0.004(2) 0.001(2) -0.001(2)
C43 0.045(3) 0.054(3) 0.037(3) 0.005(2) 0.005(2) -0.001(3)
C44 0.055(4) 0.068(4) 0.057(4) -0.024(3) 0.011(3) -0.001(3)
C45 0.0227(19) 0.023(2) 0.0182(19) -0.0009(16) 0.0033(15) -0.0003(16)
C46 0.0172(18) 0.033(2) 0.032(2) -0.0168(19) 0.0023(16) -0.0003(16)
C47 0.026(2) 0.026(2) 0.035(2) -0.0136(19) 0.0019(18) 0.0070(17)
C48 0.032(2) 0.024(2) 0.027(2) -0.0014(17) 0.0041(18) -0.0023(17)
C49 0.033(2) 0.035(3) 0.040(3) -0.006(2) 0.004(2) 0.006(2)
C50 0.041(3) 0.036(3) 0.037(3) -0.006(2) 0.007(2) 0.000(2)
C51 0.045(3) 0.040(3) 0.034(3) -0.015(2) 0.014(2) -0.007(2)
C52 0.056(3) 0.045(3) 0.048(3) -0.022(3) 0.016(3) -0.008(3)
C53 0.026(2) 0.028(2) 0.023(2) 0.0042(17) 0.0008(16) 0.0030(17)
C54 0.065(4) 0.050(3) 0.029(3) 0.003(2) -0.001(2) 0.030(3)
C55 0.035(2) 0.033(3) 0.045(3) -0.007(2) 0.006(2) 0.006(2)
C56 0.042(3) 0.049(3) 0.045(3) -0.001(3) 0.004(2) 0.001(2)
C57 0.031(2) 0.040(3) 0.051(3) -0.008(2) 0.009(2) 0.010(2)
C58 0.046(3) 0.042(3) 0.051(3) -0.007(3) 0.006(3) -0.005(2)
C59 0.048(3) 0.044(3) 0.044(3) -0.002(2) 0.002(2) 0.001(2)
C60 0.063(4) 0.043(3) 0.044(3) -0.003(3) -0.001(3) -0.009(3)
O1A 0.0240(19) 0.026(2) 0.025(2) 0.0018(16) 0.0058(16) -0.0061(17)
O2A 0.0244(18) 0.0137(18) 0.030(2) -0.0033(15) 0.0034(15) -0.0019(15)
O3A 0.0271(19) 0.023(2) 0.0203(19) -0.0098(15) 0.0063(16) -0.0025(16)
O4A 0.0254(19) 0.0184(19) 0.0223(19) -0.0043(15) 0.0021(15) -0.0031(15)
O5A 0.0237(19) 0.042(2) 0.028(2) 0.0063(18) 0.0033(16) -0.0073(18)
O6A 0.0275(19) 0.031(2) 0.025(2) -0.0069(17) -0.0013(16) -0.0059(17)
O7A 0.0249(19) 0.045(3) 0.027(2) -0.0160(19) 0.0029(16) 0.0094(18)
O8A 0.028(2) 0.039(2) 0.026(2) 0.0074(18) -0.0033(16) 0.0034(18)
C1A 0.019(2) 0.021(3) 0.013(2) -0.005(2) 0.0068(19) -0.001(2)
C2A 0.024(2) 0.022(3) 0.008(2) -0.005(2) 0.0051(19) -0.001(2)
C3A 0.013(2) 0.034(3) 0.018(3) 0.001(2) 0.0044(19) -0.004(2)
C4A 0.022(3) 0.036(3) 0.017(3) 0.003(2) 0.005(2) -0.006(2)
C5A 0.019(2) 0.037(3) 0.009(2) 0.005(2) 0.0007(19) 0.000(2)
C6A 0.017(2) 0.026(3) 0.009(2) -0.004(2) 0.0018(18) -0.003(2)
C7A 0.016(2) 0.032(3) 0.012(2) 0.000(2) 0.0021(18) -0.005(2)
C8A 0.014 0.012 0.020 -0.002 0.001 0.004
C9A 0.015 0.014 0.016 0.001 0.004 0.004
C10A 0.0145(16) 0.0145(17) 0.0174(18) -0.0041(14) -0.0002(13) 0.0065(13)
C11A 0.0140(16) 0.0196(19) 0.0184(19) -0.0005(15) -0.0036(14) 0.0001(14)
C12A 0.0144(16) 0.0139(17) 0.0187(18) 0.0028(14) 0.0049(13) 0.0064(13)
C13A 0.0114(15) 0.0156(17) 0.0177(18) -0.0088(14) -0.0019(13) 0.0051(13)
C14A 0.0164(17) 0.0190(18) 0.0178(19) -0.0030(15) 0.0067(14) 0.0032(14)
C15A 0.021(2) 0.013(2) 0.008(2) -0.0009(18) 0.0058(18) -0.0026(19)
C16A 0.019(2) 0.020(3) 0.008(2) -0.0009(19) 0.0051(18) 0.000(2)
C17A 0.013(2) 0.020(2) 0.011(2) 0.0001(19) 0.0079(18) 0.0006(19)
C18A 0.019(2) 0.018(2) 0.009(2) 0.0014(19) 0.0027(18) 0.003(2)
C19A 0.017(2) 0.020(2) 0.007(2) -0.0016(18) 0.0029(17) 0.0028(19)
C20A 0.017(2) 0.018(2) 0.010(2) 0.0031(19) 0.0059(18) 0.0035(19)
C21A 0.018 0.020 0.008 0.001 0.004 0.004
C22A 0.013(2) 0.017(2) 0.026(3) -0.005(2) -0.0009(19) -0.0061(19)
C23A 0.009(2) 0.031(3) 0.015(2) -0.004(2) 0.0048(18) -0.007(2)
C24A 0.017(2) 0.030(3) 0.014(2) -0.002(2) -0.0006(19) -0.003(2)
C25A 0.012(2) 0.030(3) 0.016(2) 0.001(2) -0.0005(19) -0.002(2)
C26A 0.012(2) 0.025(3) 0.019(2) -0.006(2) 0.0023(18) -0.001(2)
C27A 0.012(2) 0.023(3) 0.016(2) 0.002(2) 0.0025(18) -0.0074(19)
C28A 0.015(2) 0.022(3) 0.017(2) -0.001(2) 0.0063(19) -0.006(2)
C29A 0.024(2) 0.049(3) 0.025(2) 0.018(2) -0.0013(17) -0.0130(19)
C30A 0.038(3) 0.116(6) 0.087(5) 0.090(5) -0.025(3) -0.034(3)
C31A 0.053(3) 0.053(3) 0.045(3) 0.032(3) -0.014(3) -0.004(3)
C32A 0.054(3) 0.031(3) 0.035(3) 0.006(2) 0.002(2) -0.004(2)
C33A 0.039(3) 0.051(3) 0.080(5) 0.028(3) -0.008(3) -0.017(3)
C34A 0.051(3) 0.044(3) 0.081(5) 0.014(3) -0.010(3) -0.010(3)
C35A 0.065(4) 0.053(4) 0.083(5) 0.004(4) 0.003(4) -0.019(3)
C36A 0.138(8) 0.139(9) 0.084(6) -0.052(6) 0.054(6) -0.093(7)
C37A 0.0172(17) 0.0222(19) 0.022(2) -0.0026(16) 0.0007(15) 0.0005(15)
C38A 0.026(2) 0.029(2) 0.029(2) -0.0009(18) 0.0066(17) -0.0102(17)
C39A 0.059(3) 0.038(3) 0.033(3) -0.005(2) 0.013(2) -0.019(2)
C40A 0.042(3) 0.057(4) 0.043(3) -0.001(3) 0.016(2) -0.009(3)
C41A 0.040(3) 0.057(4) 0.042(3) 0.002(3) 0.004(2) 0.003(3)
C42A 0.041(3) 0.043(3) 0.037(3) 0.000(2) 0.012(2) 0.004(2)
C43A 0.036(3) 0.062(4) 0.050(3) -0.003(3) 0.012(2) 0.006(3)
C44A 0.056(4) 0.067(4) 0.055(4) 0.014(3) 0.001(3) -0.014(3)
C45A 0.0175(17) 0.029(2) 0.0101(17) -0.0036(15) 0.0026(14) 0.0045(15)
C46A 0.028(2) 0.0162(19) 0.025(2) -0.0060(16) 0.0048(16) 0.0036(16)
C47A 0.028(2) 0.026(2) 0.021(2) -0.0047(17) 0.0037(16) -0.0012(17)
C48A 0.026(2) 0.024(2) 0.024(2) -0.0059(17) 0.0047(16) 0.0037(16)
C49A 0.041(3) 0.033(3) 0.031(2) -0.002(2) 0.005(2) 0.002(2)
C50A 0.036(2) 0.031(2) 0.041(3) 0.001(2) 0.003(2) 0.005(2)
C51A 0.050(3) 0.032(3) 0.048(3) -0.019(2) 0.010(2) -0.008(2)
C52A 0.065(4) 0.045(3) 0.043(3) 0.000(3) -0.003(3) -0.007(3)
C53A 0.0195(19) 0.035(2) 0.027(2) -0.0026(18) 0.0022(16) 0.0046(17)
C54A 0.091(5) 0.039(3) 0.031(3) -0.005(2) 0.003(3) 0.031(3)
C55A 0.030(3) 0.054(4) 0.083(5) -0.029(3) 0.005(3) -0.010(2)
C56A 0.040(3) 0.047(3) 0.081(5) -0.020(3) 0.027(3) -0.001(2)
C57A 0.043(3) 0.053(3) 0.053(4) -0.002(3) 0.009(3) -0.006(3)
C58A 0.038(3) 0.052(3) 0.048(3) 0.001(3) 0.008(2) 0.011(2)
C59A 0.044(3) 0.038(3) 0.067(4) -0.005(3) 0.001(3) 0.010(2)
C60A 0.080(5) 0.060(4) 0.092(6) -0.022(4) -0.005(4) 0.028(4)
O1G 0.062(3) 0.020(2) 0.050(3) -0.0010(17) 0.012(2) 0.0058(18)
C1G 0.034(3) 0.022(3) 0.030(3) 0.002(2) 0.007(3) 0.007(2)
C2G 0.037(3) 0.038(3) 0.030(3) 0.011(3) 0.008(3) 0.002(3)
C4G 0.089(5) 0.020(3) 0.082(5) 0.007(3) -0.022(4) 0.011(3)
C5G 0.085(5) 0.053(5) 0.044(4) -0.016(4) -0.007(4) 0.026(4)
C6G 0.047(4) 0.039(4) 0.022(3) -0.005(3) 0.011(3) 0.012(3)
C7G 0.089(6) 0.081(6) 0.044(4) 0.019(4) 0.036(4) 0.022(5)
C3G 0.040(3) 0.054(4) 0.069(4) 0.030(3) -0.005(3) -0.007(3)
C8G 0.051(4) 0.038(11) 0.097(11) 0.039(8) -0.001(7) -0.018(7)
C9G 0.12(2) 0.048(11) 0.12(3) 0.009(16) 0.07(2) -0.014(18)
C10G 0.024(6) 0.042(8) 0.075(10) 0.047(7) -0.011(6) -0.007(5)
C3I 0.040(3) 0.054(4) 0.069(4) 0.030(3) -0.005(3) -0.007(3)
C8I 0.051(4) 0.038(11) 0.097(11) 0.039(8) -0.001(7) -0.018(7)
C9I 0.034(7) 0.045(7) 0.039(6) 0.014(5) 0.011(5) -0.011(6)
C10I 0.064(9) 0.151(19) 0.089(12) 0.076(13) -0.016(8) -0.061(11)
O1H 0.058(3) 0.020(2) 0.046(3) -0.0088(17) 0.023(2) -0.0106(18)
C1H 0.031(3) 0.023(3) 0.021(3) 0.001(2) 0.009(2) 0.000(2)
C2H 0.041(3) 0.027(3) 0.032(3) -0.001(2) 0.011(3) -0.004(3)
C3H 0.022(2) 0.020(2) 0.024(2) -0.0065(16) 0.0024(16) -0.0028(16)
C4H 0.046(3) 0.020(3) 0.046(3) -0.004(2) 0.012(3) -0.011(2)
C5H 0.044(3) 0.023(3) 0.039(3) -0.002(2) 0.021(3) -0.015(2)
C6H 0.035(3) 0.024(3) 0.032(3) -0.001(2) 0.011(2) -0.002(2)
C7H 0.051(4) 0.043(4) 0.041(3) 0.001(3) 0.030(3) 0.006(3)
C8H 0.042(3) 0.030(2) 0.030(2) -0.005(2) 0.005(2) 0.001(2)
C9H 0.121(7) 0.040(3) 0.054(4) -0.015(3) 0.048(4) -0.003(4)
C10H 0.044(3) 0.034(3) 0.053(4) -0.008(3) 0.006(3) 0.004(3)

loop_
_atom_type_symbol
_atom_type_description
_atom_type_scat_dispersion_real
_atom_type_scat_dispersion_imag
_atom_type_scat_source
C C 0.0033 0.0016 'International Tables Vol C Tables 4.2.6.8 and 6.1.1.4'
H H 0.0000 0.0000 'International Tables Vol C Tables 4.2.6.8 and 6.1.1.4'
O O 0.0106 0.0060 'International Tables Vol C Tables 4.2.6.8 and 6.1.1.4'

loop_
_geom_angle_atom_site_label_1
_geom_angle_atom_site_label_2
_geom_angle_atom_site_label_3
_geom_angle
_geom_angle_site_symmetry_1
_geom_angle_site_symmetry_3
_geom_angle_publ_flag
C1 O1 H1 109.5 . . ?
C8 O2 H2 109.5 . . ?
C15 O3 H3 109.5 . . ?
C22 O4 H4 109.5 . . ?
O1 C1 C2 122.3(4) . . ?
O1 C1 C6 117.4(5) . . ?
C2 C1 C6 120.3(5) . . ?
C3 C2 C1 119.4(4) . . ?
C3 C2 C28 119.3(5) . . ?
C1 C2 C28 121.4(5) . . ?
C2 C3 C4 120.9(5) . . ?
C2 C3 H3B 119.5 . . ?
C4 C3 H3B 119.5 . . ?
C5 C4 C3 119.4(5) . . ?
C5 C4 C29 119.1(4) . . ?
C3 C4 C29 121.5(5) . . ?
C6 C5 C4 120.8(5) . . ?
C6 C5 H5 119.6 . . ?
C4 C5 H5 119.6 . . ?
C5 C6 C1 119.2(5) . . ?
C5 C6 C7 121.1(4) . . ?
C1 C6 C7 119.7(5) . . ?
C9 C7 C6 111.8(4) . . ?
C9 C7 H7A 109.2 . . ?
C6 C7 H7A 109.2 . . ?
C9 C7 H7B 109.3 . . ?
C6 C7 H7B 109.3 . . ?
H7A C7 H7B 107.9 . . ?
O2 C8 C13 118.5(4) . . ?
O2 C8 C9 120.8(5) . . ?
C13 C8 C9 120.7(5) . . ?
C10 C9 C8 117.7(5) . . ?
C10 C9 C7 120.1(4) . . ?
C8 C9 C7 122.2(5) . . ?
C9 C10 C11 123.4(5) . . ?
C9 C10 H10 118.3 . . ?
C11 C10 H10 118.3 . . ?
C10 C11 C12 116.8(5) . . ?
C10 C11 C37 123.5(4) . . ?
C12 C11 C37 119.7(4) . . ?
C13 C12 C11 121.4(5) . . ?
C13 C12 H12 119.3 . . ?
C11 C12 H12 119.3 . . ?
C12 C13 C8 119.9(5) . . ?
C12 C13 C14 120.0(4) . . ?
C8 C13 C14 120.0(5) . . ?
C16 C14 C13 111.2(4) . . ?
C16 C14 H14A 109.4 . . ?
C13 C14 H14A 109.4 . . ?
C16 C14 H14B 109.4 . . ?
C13 C14 H14B 109.4 . . ?
H14A C14 H14B 108.0 . . ?
O3 C15 C16 122.1(4) . . ?
O3 C15 C20 117.0(4) . . ?
C16 C15 C20 120.9(5) . . ?
C17 C16 C15 118.7(4) . . ?
C17 C16 C14 120.3(4) . . ?
C15 C16 C14 121.1(4) . . ?
C16 C17 C18 121.7(5) . . ?
C16 C17 H17 119.2 . . ?
C18 C17 H17 119.1 . . ?
C17 C18 C19 118.9(5) . . ?
C17 C18 C45 122.9(4) . . ?
C19 C18 C45 118.2(4) . . ?
C20 C19 C18 121.1(5) . . ?
C20 C19 H19 119.4 . . ?
C18 C19 H19 119.4 . . ?
C19 C20 C15 118.5(5) . . ?
C19 C20 C21 121.7(4) . . ?
C15 C20 C21 119.7(4) . . ?
C23 C21 C20 112.0(4) . . ?
C23 C21 H21A 109.2 . . ?
C20 C21 H21A 109.2 . . ?
C23 C21 H21B 109.2 . . ?
C20 C21 H21B 109.2 . . ?
H21A C21 H21B 107.9 . . ?
O4 C22 C27 118.3(4) . . ?
O4 C22 C23 120.2(5) . . ?
C27 C22 C23 121.5(5) . . ?
C24 C23 C22 117.5(5) . . ?
C24 C23 C21 119.7(4) . . ?
C22 C23 C21 122.7(5) . . ?
C23 C24 C25 122.0(5) . . ?
C23 C24 H24 119.0 . . ?
C25 C24 H24 119.0 . . ?
C24 C25 C26 118.6(5) . . ?
C24 C25 C53 123.2(5) . . ?
C26 C25 C53 118.2(5) . . ?
C27 C26 C25 120.7(5) . . ?
C27 C26 H26 119.6 . . ?
C25 C26 H26 119.6 . . ?
C26 C27 C22 119.7(5) . . ?
C26 C27 C28 119.2(5) . . ?
C22 C27 C28 121.0(5) . . ?
C2 C28 C27 112.0(4) . . ?
C2 C28 H28A 109.2 . . ?
C27 C28 H28A 109.2 . . ?
C2 C28 H28B 109.2 . . ?
C27 C28 H28B 109.2 . . ?
H28A C28 H28B 107.9 . . ?
O5 C29 C4 122.0(5) . . ?
O5 C29 C30 118.4(5) . . ?
C4 C29 C30 118.1(5) . . ?
C31 C30 C29 102.5(6) . . ?
C31 C30 H30A 111.3 . . ?
C29 C30 H30A 111.3 . . ?
C31 C30 H30B 111.2 . . ?
C29 C30 H30B 111.3 . . ?
H30A C30 H30B 109.2 . . ?
C30 C31 C32 122.9(8) . . ?
C30 C31 H31A 106.6 . . ?
C32 C31 H31A 106.6 . . ?
C30 C31 H31B 106.6 . . ?
C32 C31 H31B 106.6 . . ?
H31A C31 H31B 106.6 . . ?
C31 C32 C33 115.4(7) . . ?
C31 C32 H32A 108.5 . . ?
C33 C32 H32A 108.4 . . ?
C31 C32 H32B 108.4 . . ?
C33 C32 H32B 108.4 . . ?
H32A C32 H32B 107.5 . . ?
C32 C33 C34 115.1(6) . . ?
C32 C33 H33A 108.5 . . ?
C34 C33 H33A 108.5 . . ?
C32 C33 H33B 108.5 . . ?
C34 C33 H33B 108.5 . . ?
H33A C33 H33B 107.5 . . ?
C35 C34 C33 153.6(9) . . ?
C35 C34 H34A 98.1 . . ?
C33 C34 H34A 98.1 . . ?
C35 C34 H34B 98.1 . . ?
C33 C34 H34B 98.1 . . ?
H34A C34 H34B 103.7 . . ?
C36 C35 C34 118.9(9) . . ?
C36 C35 H35A 107.6 . . ?
C34 C35 H35A 107.6 . . ?
C36 C35 H35B 107.5 . . ?
C34 C35 H35B 107.6 . . ?
H35A C35 H35B 107.0 . . ?
H35C C35B H35D 106.6 . . ?
O6 C37 C11 121.7(5) . . ?
O6 C37 C38 121.3(5) . . ?
C11 C37 C38 117.0(4) . . ?
C37 C38 C39 114.2(5) . . ?
C37 C38 H38A 108.7 . . ?
C39 C38 H38A 108.7 . . ?
C37 C38 H38B 108.7 . . ?
C39 C38 H38B 108.7 . . ?
H38A C38 H38B 107.6 . . ?
C40 C39 C38 113.9(5) . . ?
C40 C39 H39A 108.8 . . ?
C38 C39 H39A 108.8 . . ?
C40 C39 H39B 108.8 . . ?
C38 C39 H39B 108.8 . . ?
H39A C39 H39B 107.7 . . ?
C39 C40 C41 113.4(5) . . ?
C39 C40 H40A 108.9 . . ?
C41 C40 H40A 108.9 . . ?
C39 C40 H40B 108.9 . . ?
C41 C40 H40B 108.9 . . ?
H40A C40 H40B 107.7 . . ?
C42 C41 C40 114.9(5) . . ?
C42 C41 H41A 108.5 . . ?
C40 C41 H41A 108.5 . . ?
C42 C41 H41B 108.5 . . ?
C40 C41 H41B 108.5 . . ?
H41A C41 H41B 107.5 . . ?
C41 C42 C43 113.1(5) . . ?
C41 C42 H42A 108.9 . . ?
C43 C42 H42A 108.9 . . ?
C41 C42 H42B 109.0 . . ?
C43 C42 H42B 109.0 . . ?
H42A C42 H42B 107.8 . . ?
C44 C43 C42 110.5(6) . . ?
C44 C43 H43A 109.5 . . ?
C42 C43 H43A 109.5 . . ?
C44 C43 H43B 109.5 . . ?
C42 C43 H43B 109.5 . . ?
H43A C43 H43B 108.1 . . ?
C43 C44 H44A 109.5 . . ?
C43 C44 H44B 109.5 . . ?
H44A C44 H44B 109.5 . . ?
C43 C44 H44C 109.5 . . ?
H44A C44 H44C 109.5 . . ?
H44B C44 H44C 109.5 . . ?
O7 C45 C18 121.5(5) . . ?
O7 C45 C46 121.2(5) . . ?
C18 C45 C46 117.2(4) . . ?
C45 C46 C47 112.0(4) . . ?
C45 C46 H46A 109.2 . . ?
C47 C46 H46A 109.2 . . ?
C45 C46 H46B 109.2 . . ?
C47 C46 H46B 109.2 . . ?
H46A C46 H46B 107.9 . . ?
C48 C47 C46 111.5(4) . . ?
C48 C47 H47A 109.3 . . ?
C46 C47 H47A 109.3 . . ?
C48 C47 H47B 109.3 . . ?
C46 C47 H47B 109.3 . . ?
H47A C47 H47B 108.0 . . ?
C49 C48 C47 112.2(4) . . ?
C49 C48 H48A 109.2 . . ?
C47 C48 H48A 109.2 . . ?
C49 C48 H48B 109.2 . . ?
C47 C48 H48B 109.2 . . ?
H48A C48 H48B 107.9 . . ?
C48 C49 C50 112.6(5) . . ?
C48 C49 H49A 109.1 . . ?
C50 C49 H49A 109.1 . . ?
C48 C49 H49B 109.1 . . ?
C50 C49 H49B 109.1 . . ?
H49A C49 H49B 107.8 . . ?
C51 C50 C49 113.5(5) . . ?
C51 C50 H50A 108.9 . . ?
C49 C50 H50A 108.9 . . ?
C51 C50 H50B 108.9 . . ?
C49 C50 H50B 108.9 . . ?
H50A C50 H50B 107.7 . . ?
C50 C51 C52 111.4(6) . . ?
C50 C51 H51A 109.4 . . ?
C52 C51 H51A 109.3 . . ?
C50 C51 H51B 109.3 . . ?
C52 C51 H51B 109.3 . . ?
H51A C51 H51B 108.0 . . ?
C51 C52 H52A 109.5 . . ?
C51 C52 H52B 109.5 . . ?
H52A C52 H52B 109.5 . . ?
C51 C52 H52C 109.5 . . ?
H52A C52 H52C 109.5 . . ?
H52B C52 H52C 109.5 . . ?
O8 C53 C25 121.1(5) . . ?
O8 C53 C54 120.1(5) . . ?
C25 C53 C54 118.7(5) . . ?
C53 C54 C55 114.6(5) . . ?
C53 C54 H54A 108.6 . . ?
C55 C54 H54A 108.6 . . ?
C53 C54 H54B 108.6 . . ?
C55 C54 H54B 108.6 . . ?
H54A C54 H54B 107.6 . . ?
C56 C55 C54 113.6(5) . . ?
C56 C55 H55A 108.9 . . ?
C54 C55 H55A 108.8 . . ?
C56 C55 H55B 108.8 . . ?
C54 C55 H55B 108.9 . . ?
H55A C55 H55B 107.7 . . ?
C55 C56 C57 112.2(5) . . ?
C55 C56 H56A 109.2 . . ?
C57 C56 H56A 109.2 . . ?
C55 C56 H56B 109.2 . . ?
C57 C56 H56B 109.2 . . ?
H56A C56 H56B 107.9 . . ?
C58 C57 C56 114.0(5) . . ?
C58 C57 H57A 108.7 . . ?
C56 C57 H57A 108.7 . . ?
C58 C57 H57B 108.8 . . ?
C56 C57 H57B 108.8 . . ?
H57A C57 H57B 107.7 . . ?
C57 C58 C59 111.6(6) . . ?
C57 C58 H58A 109.3 . . ?
C59 C58 H58A 109.3 . . ?
C57 C58 H58B 109.3 . . ?
C59 C58 H58B 109.3 . . ?
H58A C58 H58B 108.0 . . ?
C58 C59 C60 112.3(5) . . ?
C58 C59 H59A 109.2 . . ?
C60 C59 H59A 109.2 . . ?
C58 C59 H59B 109.1 . . ?
C60 C59 H59B 109.2 . . ?
H59A C59 H59B 107.9 . . ?
C59 C60 H60A 109.5 . . ?
C59 C60 H60B 109.5 . . ?
H60A C60 H60B 109.5 . . ?
C59 C60 H60C 109.5 . . ?
H60A C60 H60C 109.5 . . ?
H60B C60 H60C 109.5 . . ?
C1A O1A H1A 109.5 . . ?
C8A O2A H2A 109.5 . . ?
C15A O3A H3A 109.5 . . ?
C22A O4A H4A 109.5 . . ?
O1A C1A C2A 117.5(4) . . ?
O1A C1A C6A 119.8(4) . . ?
C2A C1A C6A 122.7(5) . . ?
C3A C2A C1A 117.9(5) . . ?
C3A C2A C14A 120.3(4) . . ?
C1A C2A C14A 121.7(4) . . ?
C2A C3A C4A 121.3(5) . . ?
C2A C3A H3C 119.4 . . ?
C4A C3A H3C 119.4 . . ?
C5A C4A C3A 118.6(5) . . ?
C5A C4A C29A 122.6(5) . . ?
C3A C4A C29A 118.9(4) . . ?
C4A C5A C6A 122.2(5) . . ?
C4A C5A H5A 118.9 . . ?
C6A C5A H5A 118.9 . . ?
C5A C6A C1A 117.2(4) . . ?
C5A C6A C7A 120.0(4) . . ?
C1A C6A C7A 122.8(5) . . ?
C23A C7A C6A 111.7(4) . . ?
C23A C7A H7A1 109.3 . . ?
C6A C7A H7A1 109.3 . . ?
C23A C7A H7A2 109.3 . . ?
C6A C7A H7A2 109.3 . . ?
H7A1 C7A H7A2 107.9 . . ?
O4A C22A C27A 120.1(5) . . ?
O4A C22A C23A 117.8(5) . . ?
C27A C22A C23A 122.1(5) . . ?
C24A C23A C22A 118.1(5) . . ?
C24A C23A C7A 120.3(5) . . ?
C22A C23A C7A 121.5(5) . . ?
C23A C24A C25A 121.0(5) . . ?
C23A C24A H24A 119.5 . . ?
C25A C24A H24A 119.5 . . ?
C26A C25A C24A 119.2(5) . . ?
C26A C25A C53A 122.1(5) . . ?
C24A C25A C53A 118.7(5) . . ?
C27A C26A C25A 121.3(5) . . ?
C27A C26A H26A 119.4 . . ?
C25A C26A H26A 119.4 . . ?
C26A C27A C22A 118.2(5) . . ?
C26A C27A C28A 117.9(4) . . ?
C22A C27A C28A 123.8(5) . . ?
C16A C28A C27A 113.0(4) . . ?
C16A C28A H28C 109.0 . . ?
C27A C28A H28C 109.0 . . ?
C16A C28A H28D 109.0 . . ?
C27A C28A H28D 109.0 . . ?
H28C C28A H28D 107.8 . . ?
C16A C15A O3A 117.7(4) . . ?
C16A C15A C20A 122.7(4) . . ?
O3A C15A C20A 119.5(4) . . ?
C15A C16A C17A 118.6(4) . . ?
C15A C16A C28A 121.8(4) . . ?
C17A C16A C28A 119.4(4) . . ?
C18A C17A C16A 120.6(4) . . ?
C18A C17A H17A 119.7 . . ?
C16A C17A H17A 119.7 . . ?
C17A C18A C19A 119.6(4) . . ?
C17A C18A C45A 119.1(4) . . ?
C19A C18A C45A 121.2(4) . . ?
C18A C19A C20A 120.5(4) . . ?
C18A C19A H19A 119.7 . . ?
C20A C19A H19A 119.7 . . ?
C15A C20A C19A 117.8(4) . . ?
C15A C20A C21A 123.8(4) . . ?
C19A C20A C21A 118.3(4) . . ?
C9A C21A C20A 113.3(4) . . ?
C9A C21A H21C 108.9 . . ?
C20A C21A H21C 108.9 . . ?
C9A C21A H21D 108.9 . . ?
C20A C21A H21D 108.9 . . ?
H21C C21A H21D 107.7 . . ?
C13A C8A O2A 120.6(4) . . ?
C13A C8A C9A 123.3(4) . . ?
O2A C8A C9A 116.1(4) . . ?
C8A C9A C10A 116.8(4) . . ?
C8A C9A C21A 123.0(4) . . ?
C10A C9A C21A 120.1(4) . . ?
C11A C10A C9A 120.7(4) . . ?
C11A C10A H10A 119.7 . . ?
C9A C10A H10A 119.7 . . ?
C12A C11A C10A 121.5(5) . . ?
C12A C11A C37A 120.2(4) . . ?
C10A C11A C37A 118.3(4) . . ?
C11A C12A C13A 119.7(4) . . ?
C11A C12A H12A 120.1 . . ?
C13A C12A H12A 120.1 . . ?
C8A C13A C12A 118.0(4) . . ?
C8A C13A C14A 124.0(4) . . ?
C12A C13A C14A 117.9(4) . . ?
C2A C14A C13A 113.9(4) . . ?
C2A C14A H14C 108.8 . . ?
C13A C14A H14C 108.8 . . ?
C2A C14A H14D 108.8 . . ?
C13A C14A H14D 108.8 . . ?
H14C C14A H14D 107.7 . . ?
O5A C29A C4A 121.6(5) . . ?
O5A C29A C30A 118.7(5) . . ?
C4A C29A C30A 119.6(5) . . ?
C31A C30A C29A 115.9(6) . . ?
C31A C30A H30C 108.3 . . ?
C29A C30A H30C 108.3 . . ?
C31A C30A H30D 108.3 . . ?
C29A C30A H30D 108.3 . . ?
H30C C30A H30D 107.4 . . ?
C30A C31A C32A 110.0(5) . . ?
C30A C31A H31C 109.7 . . ?
C32A C31A H31C 109.7 . . ?
C30A C31A H31D 109.7 . . ?
C32A C31A H31D 109.6 . . ?
H31C C31A H31D 108.2 . . ?
C31A C32A C33A 106.8(5) . . ?
C31A C32A H32E 110.4 . . ?
C33A C32A H32E 110.4 . . ?
C31A C32A H32F 110.3 . . ?
C33A C32A H32F 110.3 . . ?
H32E C32A H32F 108.6 . . ?
C32A C33A C34A 111.9(5) . . ?
C32A C33A H33C 109.2 . . ?
C34A C33A H33C 109.3 . . ?
C32A C33A H33D 109.2 . . ?
C34A C33A H33D 109.2 . . ?
H33C C33A H33D 107.9 . . ?
C35A C34A C33A 112.5(6) . . ?
C35A C34A H34E 109.1 . . ?
C33A C34A H34E 109.1 . . ?
C35A C34A H34F 109.1 . . ?
C33A C34A H34F 109.1 . . ?
H34E C34A H34F 107.8 . . ?
C36A C35A C34A 113.9(8) . . ?
C36A C35A H35E 108.8 . . ?
C34A C35A H35E 108.7 . . ?
C36A C35A H35F 108.8 . . ?
C34A C35A H35F 108.8 . . ?
H35E C35A H35F 107.7 . . ?
C35A C36A H36G 109.5 . . ?
C35A C36A H36H 109.4 . . ?
H36G C36A H36H 109.5 . . ?
C35A C36A H36I 109.5 . . ?
H36G C36A H36I 109.5 . . ?
H36H C36A H36I 109.5 . . ?
O8A C53A C25A 120.2(5) . . ?
O8A C53A C54A 118.8(5) . . ?
C25A C53A C54A 121.0(5) . . ?
C55A C54A C53A 114.4(6) . . ?
C55A C54A H54C 108.7 . . ?
C53A C54A H54C 108.7 . . ?
C55A C54A H54D 108.7 . . ?
C53A C54A H54D 108.7 . . ?
H54C C54A H54D 107.6 . . ?
C54A C55A C56A 112.8(6) . . ?
C54A C55A H55C 109.0 . . ?
C56A C55A H55C 109.0 . . ?
C54A C55A H55D 109.0 . . ?
C56A C55A H55D 109.0 . . ?
H55C C55A H55D 107.8 . . ?
C57A C56A C55A 113.0(6) . . ?
C57A C56A H56C 109.0 . . ?
C55A C56A H56C 109.0 . . ?
C57A C56A H56D 109.0 . . ?
C55A C56A H56D 109.0 . . ?
H56C C56A H56D 107.8 . . ?
C58A C57A C56A 114.0(6) . . ?
C58A C57A H57C 108.7 . . ?
C56A C57A H57C 108.7 . . ?
C58A C57A H57D 108.8 . . ?
C56A C57A H57D 108.8 . . ?
H57C C57A H57D 107.6 . . ?
C57A C58A C59A 114.5(6) . . ?
C57A C58A H58C 108.6 . . ?
C59A C58A H58C 108.6 . . ?
C57A C58A H58D 108.6 . . ?
C59A C58A H58D 108.6 . . ?
H58C C58A H58D 107.6 . . ?
C60A C59A C58A 114.1(7) . . ?
C60A C59A H59C 108.7 . . ?
C58A C59A H59C 108.7 . . ?
C60A C59A H59D 108.7 . . ?
C58A C59A H59D 108.7 . . ?
H59C C59A H59D 107.6 . . ?
C59A C60A H60D 109.5 . . ?
C59A C60A H60E 109.5 . . ?
H60D C60A H60E 109.5 . . ?
C59A C60A H60F 109.5 . . ?
H60D C60A H60F 109.5 . . ?
H60E C60A H60F 109.5 . . ?
O7A C45A C18A 120.2(4) . . ?
O7A C45A C46A 120.3(4) . . ?
C18A C45A C46A 119.5(4) . . ?
C45A C46A C47A 114.8(4) . . ?
C45A C46A H46C 108.6 . . ?
C47A C46A H46C 108.6 . . ?
C45A C46A H46D 108.6 . . ?
C47A C46A H46D 108.6 . . ?
H46C C46A H46D 107.5 . . ?
C46A C47A C48A 113.3(4) . . ?
C46A C47A H47C 108.9 . . ?
C48A C47A H47C 108.9 . . ?
C46A C47A H47D 108.9 . . ?
C48A C47A H47D 108.9 . . ?
H47C C47A H47D 107.7 . . ?
C47A C48A C49A 114.4(4) . . ?
C47A C48A H48C 108.7 . . ?
C49A C48A H48C 108.7 . . ?
C47A C48A H48D 108.7 . . ?
C49A C48A H48D 108.7 . . ?
H48C C48A H48D 107.6 . . ?
C50A C49A C48A 114.0(5) . . ?
C50A C49A H49C 108.7 . . ?
C48A C49A H49C 108.7 . . ?
C50A C49A H49D 108.7 . . ?
C48A C49A H49D 108.7 . . ?
H49C C49A H49D 107.6 . . ?
C49A C50A C51A 112.6(5) . . ?
C49A C50A H50C 109.1 . . ?
C51A C50A H50C 109.1 . . ?
C49A C50A H50D 109.1 . . ?
C51A C50A H50D 109.1 . . ?
H50C C50A H50D 107.8 . . ?
C52A C51A C50A 108.9(6) . . ?
C52A C51A H51C 109.9 . . ?
C50A C51A H51C 109.9 . . ?
C52A C51A H51D 109.9 . . ?
C50A C51A H51D 109.9 . . ?
H51C C51A H51D 108.3 . . ?
C51A C52A H52D 109.5 . . ?
C51A C52A H52E 109.5 . . ?
H52D C52A H52E 109.5 . . ?
C51A C52A H52F 109.5 . . ?
H52D C52A H52F 109.5 . . ?
H52E C52A H52F 109.5 . . ?
O6A C37A C38A 120.7(5) . . ?
O6A C37A C11A 120.2(5) . . ?
C38A C37A C11A 119.0(4) . . ?
C39A C38A C37A 115.4(5) . . ?
C39A C38A H38C 108.4 . . ?
C37A C38A H38C 108.4 . . ?
C39A C38A H38D 108.4 . . ?
C37A C38A H38D 108.4 . . ?
H38C C38A H38D 107.5 . . ?
C40A C39A C38A 115.2(6) . . ?
C40A C39A H39C 108.5 . . ?
C38A C39A H39C 108.5 . . ?
C40A C39A H39D 108.5 . . ?
C38A C39A H39D 108.5 . . ?
H39C C39A H39D 107.5 . . ?
C39A C40A C41A 116.1(6) . . ?
C39A C40A H40C 108.3 . . ?
C41A C40A H40C 108.3 . . ?
C39A C40A H40D 108.3 . . ?
C41A C40A H40D 108.3 . . ?
H40C C40A H40D 107.4 . . ?
C42A C41A C40A 113.5(6) . . ?
C42A C41A H41C 108.9 . . ?
C40A C41A H41C 108.9 . . ?
C42A C41A H41D 108.9 . . ?
C40A C41A H41D 108.9 . . ?
H41C C41A H41D 107.7 . . ?
C41A C42A C43A 113.1(6) . . ?
C41A C42A H42C 109.0 . . ?
C43A C42A H42C 108.9 . . ?
C41A C42A H42D 109.0 . . ?
C43A C42A H42D 109.0 . . ?
H42C C42A H42D 107.8 . . ?
C44A C43A C42A 110.0(6) . . ?
C44A C43A H43C 109.7 . . ?
C42A C43A H43C 109.7 . . ?
C44A C43A H43D 109.6 . . ?
C42A C43A H43D 109.6 . . ?
H43C C43A H43D 108.2 . . ?
C43A C44A H44D 109.5 . . ?
C43A C44A H44E 109.5 . . ?
H44D C44A H44E 109.5 . . ?
C43A C44A H44F 109.5 . . ?
H44D C44A H44F 109.5 . . ?
H44E C44A H44F 109.5 . . ?
O1G C1G C6G 121.1(6) . . ?
O1G C1G C2G 122.3(5) . . ?
C6G C1G C2G 116.5(5) . . ?
C1G C2G C3G 115.3(5) . . ?
C1G C2G H2G1 108.5 . . ?
C3G C2G H2G1 108.5 . . ?
C1G C2G H2G2 108.5 . . ?
C3G C2G H2G2 108.5 . . ?
H2G1 C2G H2G2 107.5 . . ?
C5G C4G C3G 112.0(6) . . ?
C5G C4G H4G1 109.0 . . ?
C3G C4G H4G1 109.0 . . ?
C5G C4G H4G2 108.8 . . ?
C3G C4G H4G2 108.9 . . ?
H4G1 C4G H4G2 108.0 . . ?
C6G C5G C4G 126.4(7) . . ?
C6G C5G H5G 116.8 . . ?
C4G C5G H5G 116.8 . . ?
C5G C6G C7G 124.9(7) . . ?
C5G C6G C1G 119.3(6) . . ?
C7G C6G C1G 115.8(6) . . ?
C6G C7G H7G1 109.5 . . ?
C6G C7G H7G2 109.5 . . ?
H7G1 C7G H7G2 109.5 . . ?
C6G C7G H7G3 109.5 . . ?
H7G1 C7G H7G3 109.5 . . ?
H7G2 C7G H7G3 109.5 . . ?
C4G C3G C2G 109.6(5) . . ?
C4G C3G C8G 105.3(9) . . ?
C2G C3G C8G 120.0(10) . . ?
C4G C3G H3G 107.1 . . ?
C2G C3G H3G 107.1 . . ?
C8G C3G H3G 107.1 . . ?
C9G C8G C10G 123.5(15) . . ?
C9G C8G C3G 112.8(16) . . ?
C10G C8G C3G 123.5(12) . . ?
C8G C9G H9G1 120.0 . . ?
C8G C9G H9G2 120.0 . . ?
H9G1 C9G H9G2 120.0 . . ?
C9I C8I C10I 119.0(10) . . ?
C8I C9I H9I1 120.0 . . ?
C8I C9I H9I2 120.0 . . ?
H9I1 C9I H9I2 120.0 . . ?
C8I C10I H10E 109.5 . . ?
C8I C10I H10F 109.5 . . ?
H10E C10I H10F 109.5 . . ?
C8I C10I H10G 109.5 . . ?
H10E C10I H10G 109.5 . . ?
H10F C10I H10G 109.5 . . ?
O1H C1H C6H 120.3(5) . . ?
O1H C1H C2H 120.2(5) . . ?
C6H C1H C2H 119.4(5) . . ?
C1H C2H C3H 113.4(5) . . ?
C1H C2H H2H1 108.9 . . ?
C3H C2H H2H1 108.9 . . ?
C1H C2H H2H2 108.9 . . ?
C3H C2H H2H2 108.9 . . ?
H2H1 C2H H2H2 107.7 . . ?
C8H C3H C2H 115.0(4) . . ?
C8H C3H C4H 110.5(4) . . ?
C2H C3H C4H 108.7(4) . . ?
C8H C3H H3H 107.4 . . ?
C2H C3H H3H 107.4 . . ?
C4H C3H H3H 107.4 . . ?
C5H C4H C3H 112.2(4) . . ?
C5H C4H H4H1 109.2 . . ?
C3H C4H H4H1 109.2 . . ?
C5H C4H H4H2 109.2 . . ?
C3H C4H H4H2 109.2 . . ?
H4H1 C4H H4H2 107.9 . . ?
C6H C5H C4H 123.5(5) . . ?
C6H C5H H5H 118.2 . . ?
C4H C5H H5H 118.2 . . ?
C5H C6H C1H 119.3(5) . . ?
C5H C6H C7H 123.5(5) . . ?
C1H C6H C7H 117.2(5) . . ?
C6H C7H H7H1 109.5 . . ?
C6H C7H H7H2 109.5 . . ?
H7H1 C7H H7H2 109.5 . . ?
C6H C7H H7H3 109.5 . . ?
H7H1 C7H H7H3 109.5 . . ?
H7H2 C7H H7H3 109.5 . . ?
C9H C8H C10H 123.0(5) . . ?
C9H C8H C3H 121.7(5) . . ?
C10H C8H C3H 115.3(5) . . ?
C8H C9H H9H1 120.0 . . ?
C8H C9H H9H2 120.0 . . ?
H9H1 C9H H9H2 120.0 . . ?
C8H C10H H10H 109.5 . . ?
C8H C10H H10I 109.5 . . ?
H10H C10H H10I 109.5 . . ?
C8H C10H H10J 109.5 . . ?
H10H C10H H10J 109.5 . . ?
H10I C10H H10J 109.5 . . ?

loop_
_geom_bond_atom_site_label_1
_geom_bond_atom_site_label_2
_geom_bond_distance
_geom_bond_site_symmetry_2
_geom_bond_publ_flag
O1 C1 1.352(6) . ?
O1 H1 0.8400 . ?
O2 C8 1.360(6) . ?
O2 H2 0.8400 . ?
O3 C15 1.360(6) . ?
O3 H3 0.8400 . ?
O4 C22 1.381(6) . ?
O4 H4 0.8500 . ?
O5 C29 1.200(7) . ?
O6 C37 1.207(6) . ?
O7 C45 1.215(6) . ?
O8 C53 1.208(6) . ?
C1 C2 1.401(7) . ?
C1 C6 1.425(7) . ?
C2 C3 1.367(8) . ?
C2 C28 1.529(6) . ?
C3 C4 1.420(7) . ?
C3 H3B 0.9500 . ?
C4 C5 1.388(7) . ?
C4 C29 1.482(8) . ?
C5 C6 1.379(8) . ?
C5 H5 0.9500 . ?
C6 C7 1.537(7) . ?
C7 C9 1.523(7) . ?
C7 H7A 0.9900 . ?
C7 H7B 0.9900 . ?
C8 C13 1.398(7) . ?
C8 C9 1.428(7) . ?
C9 C10 1.365(7) . ?
C10 C11 1.415(7) . ?
C10 H10 0.9500 . ?
C11 C12 1.421(7) . ?
C11 C37 1.477(7) . ?
C12 C13 1.371(7) . ?
C12 H12 0.9500 . ?
C13 C14 1.551(7) . ?
C14 C16 1.526(7) . ?
C14 H14A 0.9900 . ?
C14 H14B 0.9900 . ?
C15 C16 1.398(7) . ?
C15 C20 1.425(7) . ?
C16 C17 1.377(7) . ?
C17 C18 1.389(7) . ?
C17 H17 0.9500 . ?
C18 C19 1.413(7) . ?
C18 C45 1.498(7) . ?
C19 C20 1.366(7) . ?
C19 H19 0.9500 . ?
C20 C21 1.530(7) . ?
C21 C23 1.518(7) . ?
C21 H21A 0.9900 . ?
C21 H21B 0.9900 . ?
C22 C27 1.390(7) . ?
C22 C23 1.412(7) . ?
C23 C24 1.395(7) . ?
C24 C25 1.396(7) . ?
C24 H24 0.9500 . ?
C25 C26 1.410(7) . ?
C25 C53 1.494(7) . ?
C26 C27 1.380(8) . ?
C26 H26 0.9500 . ?
C27 C28 1.541(7) . ?
C28 H28A 0.9900 . ?
C28 H28B 0.9900 . ?
C29 C30 1.522(7) . ?
C30 C31 1.448(8) . ?
C30 H30A 0.9900 . ?
C30 H30B 0.9900 . ?
C31 C32 1.496(7) . ?
C31 H31A 0.9900 . ?
C31 H31B 0.9900 . ?
C32 C33 1.510(8) . ?
C32 H32A 0.9900 . ?
C32 H32B 0.9900 . ?
C33 C34 1.572(8) . ?
C33 H33A 0.9900 . ?
C33 H33B 0.9900 . ?
C34 C35 1.571(9) . ?
C34 H34A 0.9900 . ?
C34 H34B 0.9900 . ?
C35 C36 1.493(9) . ?
C35 H35A 0.9900 . ?
C35 H35B 0.9900 . ?
C36 H36A 0.9800 . ?
C36 H36B 0.9800 . ?
C36 H36C 0.9800 . ?
C35B H35C 0.9900 . ?
C35B H35D 0.9900 . ?
C37 C38 1.534(7) . ?
C38 C39 1.544(8) . ?
C38 H38A 0.9900 . ?
C38 H38B 0.9900 . ?
C39 C40 1.522(8) . ?
C39 H39A 0.9900 . ?
C39 H39B 0.9900 . ?
C40 C41 1.533(8) . ?
C40 H40A 0.9900 . ?
C40 H40B 0.9900 . ?
C41 C42 1.527(9) . ?
C41 H41A 0.9900 . ?
C41 H41B 0.9900 . ?
C42 C43 1.551(10) . ?
C42 H42A 0.9900 . ?
C42 H42B 0.9900 . ?
C43 C44 1.499(10) . ?
C43 H43A 0.9900 . ?
C43 H43B 0.9900 . ?
C44 H44A 0.9800 . ?
C44 H44B 0.9800 . ?
C44 H44C 0.9800 . ?
C45 C46 1.524(7) . ?
C46 C47 1.553(7) . ?
C46 H46A 0.9900 . ?
C46 H46B 0.9900 . ?
C47 C48 1.532(8) . ?
C47 H47A 0.9900 . ?
C47 H47B 0.9900 . ?
C48 C49 1.502(8) . ?
C48 H48A 0.9900 . ?
C48 H48B 0.9900 . ?
C49 C50 1.550(9) . ?
C49 H49A 0.9900 . ?
C49 H49B 0.9900 . ?
C50 C51 1.534(9) . ?
C50 H50A 0.9900 . ?
C50 H50B 0.9900 . ?
C51 C52 1.538(9) . ?
C51 H51A 0.9900 . ?
C51 H51B 0.9900 . ?
C52 H52A 0.9800 . ?
C52 H52B 0.9800 . ?
C52 H52C 0.9800 . ?
C53 C54 1.507(9) . ?
C54 C55 1.543(8) . ?
C54 H54A 0.9900 . ?
C54 H54B 0.9900 . ?
C55 C56 1.514(9) . ?
C55 H55A 0.9900 . ?
C55 H55B 0.9900 . ?
C56 C57 1.530(9) . ?
C56 H56A 0.9900 . ?
C56 H56B 0.9900 . ?
C57 C58 1.527(9) . ?
C57 H57A 0.9900 . ?
C57 H57B 0.9900 . ?
C58 C59 1.527(9) . ?
C58 H58A 0.9900 . ?
C58 H58B 0.9900 . ?
C59 C60 1.541(9) . ?
C59 H59A 0.9900 . ?
C59 H59B 0.9900 . ?
C60 H60A 0.9800 . ?
C60 H60B 0.9800 . ?
C60 H60C 0.9800 . ?
O1A C1A 1.374(6) . ?
O1A H1A 0.8400 . ?
O2A C8A 1.381(6) . ?
O2A H2A 0.8400 . ?
O3A C15A 1.380(6) . ?
O3A H3A 0.8400 . ?
O4A C22A 1.378(6) . ?
O4A H4A 0.8400 . ?
O5A C29A 1.236(6) . ?
O6A C37A 1.232(6) . ?
O7A C45A 1.228(6) . ?
O8A C53A 1.223(7) . ?
C1A C2A 1.392(7) . ?
C1A C6A 1.404(7) . ?
C2A C3A 1.383(7) . ?
C2A C14A 1.506(7) . ?
C3A C4A 1.420(7) . ?
C3A H3C 0.9500 . ?
C4A C5A 1.377(7) . ?
C4A C29A 1.488(8) . ?
C5A C6A 1.395(7) . ?
C5A H5A 0.9500 . ?
C6A C7A 1.524(6) . ?
C7A C23A 1.508(7) . ?
C7A H7A1 0.9900 . ?
C7A H7A2 0.9900 . ?
C22A C27A 1.394(7) . ?
C22A C23A 1.402(7) . ?
C23A C24A 1.391(8) . ?
C24A C25A 1.399(7) . ?
C24A H24A 0.9500 . ?
C25A C26A 1.397(7) . ?
C25A C53A 1.499(8) . ?
C26A C27A 1.389(7) . ?
C26A H26A 0.9500 . ?
C27A C28A 1.528(7) . ?
C28A C16A 1.523(6) . ?
C28A H28C 0.9900 . ?
C28A H28D 0.9900 . ?
C15A C16A 1.376(7) . ?
C15A C20A 1.396(7) . ?
C16A C17A 1.404(7) . ?
C17A C18A 1.391(7) . ?
C17A H17A 0.9500 . ?
C18A C19A 1.399(6) . ?
C18A C45A 1.486(7) . ?
C19A C20A 1.409(7) . ?
C19A H19A 0.9500 . ?
C20A C21A 1.527(6) . ?
C21A C9A 1.498(6) . ?
C21A H21C 0.9900 . ?
C21A H21D 0.9900 . ?
C8A C13A 1.372(7) . ?
C8A C9A 1.410(7) . ?
C9A C10A 1.410(7) . ?
C10A C11A 1.385(7) . ?
C10A H10A 0.9500 . ?
C11A C12A 1.369(7) . ?
C11A C37A 1.513(7) . ?
C12A C13A 1.429(6) . ?
C12A H12A 0.9500 . ?
C13A C14A 1.530(6) . ?
C14A H14C 0.9900 . ?
C14A H14D 0.9900 . ?
C29A C30A 1.495(6) . ?
C30A C31A 1.453(8) . ?
C30A H30C 0.9900 . ?
C30A H30D 0.9900 . ?
C31A C32A 1.514(7) . ?
C31A H31C 0.9900 . ?
C31A H31D 0.9900 . ?
C32A C33A 1.526(7) . ?
C32A H32E 0.9900 . ?
C32A H32F 0.9900 . ?
C33A C34A 1.564(7) . ?
C33A H33C 0.9900 . ?
C33A H33D 0.9900 . ?
C34A C35A 1.511(7) . ?
C34A H34E 0.9900 . ?
C34A H34F 0.9900 . ?
C35A C36A 1.499(8) . ?
C35A H35E 0.9900 . ?
C35A H35F 0.9900 . ?
C36A H36G 0.9800 . ?
C36A H36H 0.9800 . ?
C36A H36I 0.9800 . ?
C53A C54A 1.532(8) . ?
C54A C55A 1.457(10) . ?
C54A H54C 0.9900 . ?
C54A H54D 0.9900 . ?
C55A C56A 1.576(10) . ?
C55A H55C 0.9900 . ?
C55A H55D 0.9900 . ?
C56A C57A 1.535(10) . ?
C56A H56C 0.9900 . ?
C56A H56D 0.9900 . ?
C57A C58A 1.503(10) . ?
C57A H57C 0.9900 . ?
C57A H57D 0.9900 . ?
C58A C59A 1.516(10) . ?
C58A H58C 0.9900 . ?
C58A H58D 0.9900 . ?
C59A C60A 1.502(11) . ?
C59A H59C 0.9900 . ?
C59A H59D 0.9900 . ?
C60A H60D 0.9800 . ?
C60A H60E 0.9800 . ?
C60A H60F 0.9800 . ?
C45A C46A 1.507(7) . ?
C46A C47A 1.507(7) . ?
C46A H46C 0.9900 . ?
C46A H46D 0.9900 . ?
C47A C48A 1.521(7) . ?
C47A H47C 0.9900 . ?
C47A H47D 0.9900 . ?
C48A C49A 1.532(8) . ?
C48A H48C 0.9900 . ?
C48A H48D 0.9900 . ?
C49A C50A 1.507(9) . ?
C49A H49C 0.9900 . ?
C49A H49D 0.9900 . ?
C50A C51A 1.561(9) . ?
C50A H50C 0.9900 . ?
C50A H50D 0.9900 . ?
C51A C52A 1.525(9) . ?
C51A H51C 0.9900 . ?
C51A H51D 0.9900 . ?
C52A H52D 0.9800 . ?
C52A H52E 0.9800 . ?
C52A H52F 0.9800 . ?
C37A C38A 1.513(7) . ?
C38A C39A 1.505(8) . ?
C38A H38C 0.9900 . ?
C38A H38D 0.9900 . ?
C39A C40A 1.482(10) . ?
C39A H39C 0.9900 . ?
C39A H39D 0.9900 . ?
C40A C41A 1.537(10) . ?
C40A H40C 0.9900 . ?
C40A H40D 0.9900 . ?
C41A C42A 1.509(9) . ?
C41A H41C 0.9900 . ?
C41A H41D 0.9900 . ?
C42A C43A 1.563(10) . ?
C42A H42C 0.9900 . ?
C42A H42D 0.9900 . ?
C43A C44A 1.483(10) . ?
C43A H43C 0.9900 . ?
C43A H43D 0.9900 . ?
C44A H44D 0.9800 . ?
C44A H44E 0.9800 . ?
C44A H44F 0.9800 . ?
O1G C1G 1.195(8) . ?
C1G C6G 1.492(8) . ?
C1G C2G 1.505(8) . ?
C2G C3G 1.527(9) . ?
C2G H2G1 0.9900 . ?
C2G H2G2 0.9900 . ?
C4G C5G 1.480(12) . ?
C4G C3G 1.492(11) . ?
C4G H4G1 0.9600 . ?
C4G H4G2 0.9600 . ?
C5G C6G 1.299(11) . ?
C5G H5G 0.9500 . ?
C6G C7G 1.466(10) . ?
C7G H7G1 0.9800 . ?
C7G H7G2 0.9800 . ?
C7G H7G3 0.9800 . ?
C3G C8G 1.527(9) . ?
C3G H3G 1.0000 . ?
C8G C9G 1.336(10) . ?
C8G C10G 1.517(10) . ?
C9G H9G1 0.9500 . ?
C9G H9G2 0.9500 . ?
C10G H10B 0.9800 . ?
C10G H10C 0.9800 . ?
C10G H10D 0.9800 . ?
C8I C9I 1.329(9) . ?
C8I C10I 1.527(9) . ?
C9I H9I1 0.9500 . ?
C9I H9I2 0.9500 . ?
C10I H10E 0.9800 . ?
C10I H10F 0.9800 . ?
C10I H10G 0.9800 . ?
O1H C1H 1.233(8) . ?
C1H C6H 1.468(8) . ?
C1H C2H 1.487(8) . ?
C2H C3H 1.527(7) . ?
C2H H2H1 0.9900 . ?
C2H H2H2 0.9900 . ?
C3H C8H 1.517(6) . ?
C3H C4H 1.535(7) . ?
C3H H3H 1.0000 . ?
C4H C5H 1.492(8) . ?
C4H H4H1 0.9900 . ?
C4H H4H2 0.9900 . ?
C5H C6H 1.344(8) . ?
C5H H5H 0.9500 . ?
C6H C7H 1.523(8) . ?
C7H H7H1 0.9800 . ?
C7H H7H2 0.9800 . ?
C7H H7H3 0.9800 . ?
C8H C9H 1.312(8) . ?
C8H C10H 1.485(8) . ?
C9H H9H1 0.9500 . ?
C9H H9H2 0.9500 . ?
C10H H10H 0.9800 . ?
C10H H10I 0.9800 . ?
C10H H10J 0.9800 . ?

loop_
_geom_torsion_atom_site_label_1
_geom_torsion_atom_site_label_2
_geom_torsion_atom_site_label_3
_geom_torsion_atom_site_label_4
_geom_torsion
_geom_torsion_site_symmetry_1
_geom_torsion_site_symmetry_2
_geom_torsion_site_symmetry_3
_geom_torsion_site_symmetry_4
_geom_torsion_publ_flag
O1 C1 C2 C3 175.2(5) . . . . ?
C6 C1 C2 C3 -3.9(7) . . . . ?
O1 C1 C2 C28 -3.8(7) . . . . ?
C6 C1 C2 C28 177.1(4) . . . . ?
C1 C2 C3 C4 2.7(8) . . . . ?
C28 C2 C3 C4 -178.3(5) . . . . ?
C2 C3 C4 C5 -0.7(8) . . . . ?
C2 C3 C4 C29 -178.2(5) . . . . ?
C3 C4 C5 C6 -0.3(8) . . . . ?
C29 C4 C5 C6 177.3(5) . . . . ?
C4 C5 C6 C1 -0.8(8) . . . . ?
C4 C5 C6 C7 177.9(5) . . . . ?
O1 C1 C6 C5 -176.1(4) . . . . ?
C2 C1 C6 C5 2.9(7) . . . . ?
O1 C1 C6 C7 5.1(7) . . . . ?
C2 C1 C6 C7 -175.8(4) . . . . ?
C5 C6 C7 C9 -94.9(5) . . . . ?
C1 C6 C7 C9 83.9(6) . . . . ?
O2 C8 C9 C10 179.2(4) . . . . ?
C13 C8 C9 C10 -1.8(7) . . . . ?
O2 C8 C9 C7 0.0(7) . . . . ?
C13 C8 C9 C7 179.1(4) . . . . ?
C6 C7 C9 C10 85.4(5) . . . . ?
C6 C7 C9 C8 -95.5(5) . . . . ?
C8 C9 C10 C11 1.7(7) . . . . ?
C7 C9 C10 C11 -179.1(4) . . . . ?
C9 C10 C11 C12 -1.5(7) . . . . ?
C9 C10 C11 C37 179.8(4) . . . . ?
C10 C11 C12 C13 1.5(7) . . . . ?
C37 C11 C12 C13 -179.7(4) . . . . ?
C11 C12 C13 C8 -1.7(7) . . . . ?
C11 C12 C13 C14 177.9(4) . . . . ?
O2 C8 C13 C12 -179.1(4) . . . . ?
C9 C8 C13 C12 1.8(7) . . . . ?
O2 C8 C13 C14 1.3(6) . . . . ?
C9 C8 C13 C14 -177.8(4) . . . . ?
C12 C13 C14 C16 -85.0(5) . . . . ?
C8 C13 C14 C16 94.6(5) . . . . ?
O3 C15 C16 C17 176.2(4) . . . . ?
C20 C15 C16 C17 -3.5(7) . . . . ?
O3 C15 C16 C14 -2.9(7) . . . . ?
C20 C15 C16 C14 177.3(4) . . . . ?
C13 C14 C16 C17 95.4(5) . . . . ?
C13 C14 C16 C15 -85.5(6) . . . . ?
C15 C16 C17 C18 2.5(7) . . . . ?
C14 C16 C17 C18 -178.4(4) . . . . ?
C16 C17 C18 C19 -1.2(8) . . . . ?
C16 C17 C18 C45 178.1(4) . . . . ?
C17 C18 C19 C20 0.8(7) . . . . ?
C45 C18 C19 C20 -178.5(4) . . . . ?
C18 C19 C20 C15 -1.8(7) . . . . ?
C18 C19 C20 C21 176.9(4) . . . . ?
O3 C15 C20 C19 -176.5(4) . . . . ?
C16 C15 C20 C19 3.2(7) . . . . ?
O3 C15 C20 C21 4.7(7) . . . . ?
C16 C15 C20 C21 -175.5(4) . . . . ?
C19 C20 C21 C23 -95.3(5) . . . . ?
C15 C20 C21 C23 83.4(6) . . . . ?
O4 C22 C23 C24 179.9(4) . . . . ?
C27 C22 C23 C24 0.4(7) . . . . ?
O4 C22 C23 C21 0.1(7) . . . . ?
C27 C22 C23 C21 -179.4(4) . . . . ?
C20 C21 C23 C24 83.4(5) . . . . ?
C20 C21 C23 C22 -96.8(6) . . . . ?
C22 C23 C24 C25 -0.9(7) . . . . ?
C21 C23 C24 C25 178.9(5) . . . . ?
C23 C24 C25 C26 0.5(7) . . . . ?
C23 C24 C25 C53 -178.2(5) . . . . ?
C24 C25 C26 C27 0.5(7) . . . . ?
C53 C25 C26 C27 179.3(4) . . . . ?
C25 C26 C27 C22 -1.0(7) . . . . ?
C25 C26 C27 C28 175.9(4) . . . . ?
O4 C22 C27 C26 -178.9(4) . . . . ?
C23 C22 C27 C26 0.5(7) . . . . ?
O4 C22 C27 C28 4.3(7) . . . . ?
C23 C22 C27 C28 -176.3(4) . . . . ?
C3 C2 C28 C27 96.1(6) . . . . ?
C1 C2 C28 C27 -84.9(6) . . . . ?
C26 C27 C28 C2 -84.5(6) . . . . ?
C22 C27 C28 C2 92.3(6) . . . . ?
C5 C4 C29 O5 4.9(10) . . . . ?
C3 C4 C29 O5 -177.6(6) . . . . ?
C5 C4 C29 C30 -161.2(5) . . . . ?
C3 C4 C29 C30 16.3(9) . . . . ?
O5 C29 C30 C31 79.3(8) . . . . ?
C4 C29 C30 C31 -114.1(7) . . . . ?
C29 C30 C31 C32 67.7(9) . . . . ?
C30 C31 C32 C33 170.5(7) . . . . ?
C31 C32 C33 C34 177.2(7) . . . . ?
C32 C33 C34 C35 -131.1(16) . . . . ?
C33 C34 C35 C36 -87(2) . . . . ?
C10 C11 C37 O6 175.9(5) . . . . ?
C12 C11 C37 O6 -2.7(7) . . . . ?
C10 C11 C37 C38 -2.4(7) . . . . ?
C12 C11 C37 C38 178.9(4) . . . . ?
O6 C37 C38 C39 7.3(7) . . . . ?
C11 C37 C38 C39 -174.3(4) . . . . ?
C37 C38 C39 C40 75.5(6) . . . . ?
C38 C39 C40 C41 177.9(5) . . . . ?
C39 C40 C41 C42 73.4(8) . . . . ?
C40 C41 C42 C43 176.2(5) . . . . ?
C41 C42 C43 C44 179.6(6) . . . . ?
C17 C18 C45 O7 174.3(5) . . . . ?
C19 C18 C45 O7 -6.5(7) . . . . ?
C17 C18 C45 C46 -6.5(7) . . . . ?
C19 C18 C45 C46 172.8(4) . . . . ?
O7 C45 C46 C47 12.5(7) . . . . ?
C18 C45 C46 C47 -166.7(4) . . . . ?
C45 C46 C47 C48 176.6(5) . . . . ?
C46 C47 C48 C49 -176.5(5) . . . . ?
C47 C48 C49 C50 -173.4(5) . . . . ?
C48 C49 C50 C51 -172.5(5) . . . . ?
C49 C50 C51 C52 174.7(5) . . . . ?
C24 C25 C53 O8 165.0(5) . . . . ?
C26 C25 C53 O8 -13.6(8) . . . . ?
C24 C25 C53 C54 -19.2(8) . . . . ?
C26 C25 C53 C54 162.2(5) . . . . ?
O8 C53 C54 C55 -31.4(9) . . . . ?
C25 C53 C54 C55 152.8(5) . . . . ?
C53 C54 C55 C56 179.6(6) . . . . ?
C54 C55 C56 C57 -73.3(7) . . . . ?
C55 C56 C57 C58 -176.1(6) . . . . ?
C56 C57 C58 C59 172.4(6) . . . . ?
C57 C58 C59 C60 -176.2(6) . . . . ?
O1A C1A C2A C3A 176.4(4) . . . . ?
C6A C1A C2A C3A -2.5(7) . . . . ?
O1A C1A C2A C14A -5.3(7) . . . . ?
C6A C1A C2A C14A 175.8(4) . . . . ?
C1A C2A C3A C4A 0.3(8) . . . . ?
C14A C2A C3A C4A -178.0(5) . . . . ?
C2A C3A C4A C5A 1.9(8) . . . . ?
C2A C3A C4A C29A -177.7(5) . . . . ?
C3A C4A C5A C6A -2.1(8) . . . . ?
C29A C4A C5A C6A 177.5(5) . . . . ?
C4A C5A C6A C1A 0.0(8) . . . . ?
C4A C5A C6A C7A 178.6(5) . . . . ?
O1A C1A C6A C5A -176.6(4) . . . . ?
C2A C1A C6A C5A 2.4(7) . . . . ?
O1A C1A C6A C7A 5.0(7) . . . . ?
C2A C1A C6A C7A -176.1(5) . . . . ?
C5A C6A C7A C23A -94.1(6) . . . . ?
C1A C6A C7A C23A 84.4(6) . . . . ?
O4A C22A C23A C24A 177.7(4) . . . . ?
C27A C22A C23A C24A -0.9(7) . . . . ?
O4A C22A C23A C7A -3.6(6) . . . . ?
C27A C22A C23A C7A 177.9(4) . . . . ?
C6A C7A C23A C24A 85.2(6) . . . . ?
C6A C7A C23A C22A -93.4(6) . . . . ?
C22A C23A C24A C25A 2.6(7) . . . . ?
C7A C23A C24A C25A -176.1(4) . . . . ?
C23A C24A C25A C26A -1.9(7) . . . . ?
C23A C24A C25A C53A 178.2(4) . . . . ?
C24A C25A C26A C27A -0.8(7) . . . . ?
C53A C25A C26A C27A 179.1(4) . . . . ?
C25A C26A C27A C22A 2.5(7) . . . . ?
C25A C26A C27A C28A 179.8(4) . . . . ?
O4A C22A C27A C26A 179.8(4) . . . . ?
C23A C22A C27A C26A -1.7(7) . . . . ?
O4A C22A C27A C28A 2.7(7) . . . . ?
C23A C22A C27A C28A -178.8(4) . . . . ?
C26A C27A C28A C16A -84.0(5) . . . . ?
C22A C27A C28A C16A 93.1(6) . . . . ?
O3A C15A C16A C17A 177.0(4) . . . . ?
C20A C15A C16A C17A 0.3(7) . . . . ?
O3A C15A C16A C28A -7.2(7) . . . . ?
C20A C15A C16A C28A 176.0(4) . . . . ?
C27A C28A C16A C15A -80.5(6) . . . . ?
C27A C28A C16A C17A 95.2(5) . . . . ?
C15A C16A C17A C18A -1.1(7) . . . . ?
C28A C16A C17A C18A -176.9(4) . . . . ?
C16A C17A C18A C19A 2.5(7) . . . . ?
C16A C17A C18A C45A 179.1(4) . . . . ?
C17A C18A C19A C20A -3.1(7) . . . . ?
C45A C18A C19A C20A -179.7(4) . . . . ?
C16A C15A C20A C19A -0.8(7) . . . . ?
O3A C15A C20A C19A -177.6(4) . . . . ?
C16A C15A C20A C21A -176.7(4) . . . . ?
O3A C15A C20A C21A 6.6(7) . . . . ?
C18A C19A C20A C15A 2.2(7) . . . . ?
C18A C19A C20A C21A 178.3(4) . . . . ?
C15A C20A C21A C9A 82.1(6) . . . . ?
C19A C20A C21A C9A -93.7(5) . . . . ?
C13A C8A C9A C10A 1.5(7) . . . . ?
O2A C8A C9A C10A 178.2(4) . . . . ?
C13A C8A C9A C21A 178.4(4) . . . . ?
O2A C8A C9A C21A -4.9(6) . . . . ?
C20A C21A C9A C8A -90.1(5) . . . . ?
C20A C21A C9A C10A 86.7(5) . . . . ?
C8A C9A C10A C11A -0.9(6) . . . . ?
C21A C9A C10A C11A -177.9(4) . . . . ?
C9A C10A C11A C12A 0.6(7) . . . . ?
C9A C10A C11A C37A -179.6(4) . . . . ?
C10A C11A C12A C13A -0.9(7) . . . . ?
C37A C11A C12A C13A 179.4(4) . . . . ?
O2A C8A C13A C12A -178.4(4) . . . . ?
C9A C8A C13A C12A -1.8(7) . . . . ?
O2A C8A C13A C14A 4.9(7) . . . . ?
C9A C8A C13A C14A -178.6(4) . . . . ?
C11A C12A C13A C8A 1.4(6) . . . . ?
C11A C12A C13A C14A 178.4(4) . . . . ?
C3A C2A C14A C13A 95.8(5) . . . . ?
C1A C2A C14A C13A -82.4(6) . . . . ?
C8A C13A C14A C2A 90.9(6) . . . . ?
C12A C13A C14A C2A -85.8(5) . . . . ?
C5A C4A C29A O5A 172.9(6) . . . . ?
C3A C4A C29A O5A -7.5(9) . . . . ?
C5A C4A C29A C30A -10.1(9) . . . . ?
C3A C4A C29A C30A 169.5(6) . . . . ?
O5A C29A C30A C31A -67.4(8) . . . . ?
C4A C29A C30A C31A 115.4(7) . . . . ?
C29A C30A C31A C32A -63.6(7) . . . . ?
C30A C31A C32A C33A -174.1(5) . . . . ?
C31A C32A C33A C34A -179.3(5) . . . . ?
C32A C33A C34A C35A 177.4(6) . . . . ?
C33A C34A C35A C36A -176.5(7) . . . . ?
C26A C25A C53A O8A -162.8(5) . . . . ?
C24A C25A C53A O8A 17.1(7) . . . . ?
C26A C25A C53A C54A 19.6(8) . . . . ?
C24A C25A C53A C54A -160.5(6) . . . . ?
O8A C53A C54A C55A 35.2(10) . . . . ?
C25A C53A C54A C55A -147.2(6) . . . . ?
C53A C54A C55A C56A 177.8(6) . . . . ?
C54A C55A C56A C57A 73.3(9) . . . . ?
C55A C56A C57A C58A 176.8(6) . . . . ?
C56A C57A C58A C59A -172.8(6) . . . . ?
C57A C58A C59A C60A 177.1(7) . . . . ?
C17A C18A C45A O7A 7.8(7) . . . . ?
C19A C18A C45A O7A -175.6(5) . . . . ?
C17A C18A C45A C46A -172.1(4) . . . . ?
C19A C18A C45A C46A 4.5(7) . . . . ?
O7A C45A C46A C47A -8.4(7) . . . . ?
C18A C45A C46A C47A 171.4(4) . . . . ?
C45A C46A C47A C48A -178.5(4) . . . . ?
C46A C47A C48A C49A 174.2(4) . . . . ?
C47A C48A C49A C50A 174.6(5) . . . . ?
C48A C49A C50A C51A 173.0(5) . . . . ?
C49A C50A C51A C52A -172.3(5) . . . . ?
C12A C11A C37A O6A -177.9(4) . . . . ?
C10A C11A C37A O6A 2.4(7) . . . . ?
C12A C11A C37A C38A -0.1(7) . . . . ?
C10A C11A C37A C38A -179.8(4) . . . . ?
O6A C37A C38A C39A -10.2(8) . . . . ?
C11A C37A C38A C39A 172.1(5) . . . . ?
C37A C38A C39A C40A -72.6(7) . . . . ?
C38A C39A C40A C41A -179.7(6) . . . . ?
C39A C40A C41A C42A -71.7(8) . . . . ?
C40A C41A C42A C43A 179.9(5) . . . . ?
C41A C42A C43A C44A -178.1(6) . . . . ?
O1G C1G C2G C3G 154.5(6) . . . . ?
C6G C1G C2G C3G -26.5(8) . . . . ?
C3G C4G C5G C6G 28.7(12) . . . . ?
C4G C5G C6G C7G 175.7(8) . . . . ?
C4G C5G C6G C1G -4.2(12) . . . . ?
O1G C1G C6G C5G -178.0(7) . . . . ?
C2G C1G C6G C5G 2.9(9) . . . . ?
O1G C1G C6G C7G 2.0(10) . . . . ?
C2G C1G C6G C7G -177.1(6) . . . . ?
C5G C4G C3G C2G -48.5(8) . . . . ?
C5G C4G C3G C8G -178.8(11) . . . . ?
C1G C2G C3G C4G 49.3(8) . . . . ?
C1G C2G C3G C8G 171.1(10) . . . . ?
C4G C3G C8G C9G -160(2) . . . . ?
C2G C3G C8G C9G 76(2) . . . . ?
C4G C3G C8G C10G 16(2) . . . . ?
C2G C3G C8G C10G -108.0(17) . . . . ?
O1H C1H C2H C3H 154.7(5) . . . . ?
C6H C1H C2H C3H -26.4(7) . . . . ?
C1H C2H C3H C8H 176.2(5) . . . . ?
C1H C2H C3H C4H 51.7(6) . . . . ?
C8H C3H C4H C5H -178.1(5) . . . . ?
C2H C3H C4H C5H -51.0(6) . . . . ?
C3H C4H C5H C6H 25.8(9) . . . . ?
C4H C5H C6H C1H 1.9(10) . . . . ?
C4H C5H C6H C7H -179.5(6) . . . . ?
O1H C1H C6H C5H 177.1(6) . . . . ?
C2H C1H C6H C5H -1.9(9) . . . . ?
O1H C1H C6H C7H -1.6(8) . . . . ?
C2H C1H C6H C7H 179.5(5) . . . . ?
C2H C3H C8H C9H 10.8(8) . . . . ?
C4H C3H C8H C9H 134.4(7) . . . . ?
C2H C3H C8H C10H -170.8(5) . . . . ?
C4H C3H C8H C10H -47.2(6) . . . . ?
